data_4118240
loop_
_publ_author_name
'Mee-Kyung Chung'
'Peter S. White'
'Stephen J. Lee'
'Marcey L. Waters'
'Michel R. Gagn\'e'

_publ_section_title
;
 Self-Assembled Multi-Component Catenanes: Structural Insights into an
 Adaptable Class of Molecular Receptors and [2]-Catenanes
;
_journal_name_full 'Journal of the American Chemical Society'
_journal_page_first 11415
_journal_page_last 11429
_journal_paper_doi 10.1021/ja302345n
_journal_volume 134
_journal_year 2012
_chemical_absolute_configuration ad
_chemical_formula_moiety 'C88 H79 Cl3 N16 O13'
_chemical_formula_sum 'C88 H79 Cl3 N16 O13'
_chemical_formula_weight 1675.22
_chemical_name_systematic 4054-s12
_space_group_crystal_system orthorhombic
_space_group_IT_number 19
_space_group_name_Hall 'P 2ac 2ab'
_space_group_name_H-M_alt 'P 21 21 21'
_symmetry_space_group_name_Hall 'P 2ac 2ab'
_symmetry_space_group_name_H-M 'P 21 21 21'
_atom_sites_solution_hydrogens geom
_atom_sites_solution_primary direct
_atom_sites_solution_secondary difmap
_audit_creation_date 2010-11-05
_audit_creation_method
;
  Olex2 1.1-beta
  (compiled Oct 26 2010 21:03:55, GUI svn.r3310)
;
_cell_angle_alpha 90.00
_cell_angle_beta 90.00
_cell_angle_gamma 90.00
_cell_formula_units_Z 8
_cell_length_a 22.4604(6)
_cell_length_b 25.1013(6)
_cell_length_c 35.8922(10)
_cell_measurement_reflns_used 9871
_cell_measurement_temperature 100(2)
_cell_measurement_theta_max 65.63
_cell_measurement_theta_min 2.64
_cell_volume 20235.5(9)
_computing_data_reduction 'SAINT v7.68A (Bruker, 2009)'
_computing_molecular_graphics
;
O. V. Dolomanov, L. J. Bourhis, R. J. Gildea, J. A. K. Howard and H. Puschmann,
OLEX2: a complete structure solution, refinement and analysis program.
J. Appl. Cryst. (2009). 42, 339-341.
;
_computing_publication_material
;
O. V. Dolomanov, L. J. Bourhis, R. J. Gildea, J. A. K. Howard and H. Puschmann,
OLEX2: a complete structure solution, refinement and analysis program.
J. Appl. Cryst. (2009). 42, 339-341.
;
_computing_structure_refinement 'SHELXL-97 (Sheldrick, 1997)'
_computing_structure_solution 'SHELXS-97 (Sheldrick, 1990)'
_diffrn_ambient_temperature 100.0
_diffrn_detector_area_resol_mean 8
_diffrn_measured_fraction_theta_full 0.953
_diffrn_measured_fraction_theta_max 0.953
_diffrn_measurement_device_type 'Bruker SMART APEX CCD area detector'
_diffrn_measurement_method '\w and \f scans'
_diffrn_radiation_monochromator graphite
_diffrn_radiation_source 'fine-focus sealed tube'
_diffrn_radiation_type MoK\a
_diffrn_radiation_wavelength 1.54184
_diffrn_reflns_av_R_equivalents 0.0474
_diffrn_reflns_av_unetI/netI 0.0752
_diffrn_reflns_limit_h_max 26
_diffrn_reflns_limit_h_min -26
_diffrn_reflns_limit_k_max 29
_diffrn_reflns_limit_k_min 0
_diffrn_reflns_limit_l_max 40
_diffrn_reflns_limit_l_min 0
_diffrn_reflns_number 59093
_diffrn_reflns_theta_full 66.64
_diffrn_reflns_theta_max 66.64
_diffrn_reflns_theta_min 2.64
_diffrn_source 'sealed tube'
_diffrn_source_current 40.0
_diffrn_source_power 1.6
_diffrn_source_voltage 40.0
_diffrn_standards_number 0
_exptl_absorpt_coefficient_mu 1.321
_exptl_absorpt_correction_T_max 0.7528
_exptl_absorpt_correction_T_min 0.6464
_exptl_absorpt_correction_type numerical
_exptl_absorpt_process_details
;
 SADABS-2008/1 (Bruker,2008) was used for absorption correction.
 R(int) was 0.0637 before and 0.0576 after correction.
 The Ratio of minimum to maximum transmission is 0.8587.
 The \l/2 correction factor is Not present
;
_exptl_crystal_colour colourless
_exptl_crystal_colour_lustre clear
_exptl_crystal_colour_primary colourless
_exptl_crystal_density_diffrn 1.100
_exptl_crystal_description block
_exptl_crystal_F_000 6992
_exptl_crystal_size_max 0.23
_exptl_crystal_size_mid 0.202
_exptl_crystal_size_min 0.198
_refine_diff_density_max 0.468
_refine_diff_density_min -0.321
_refine_diff_density_rms 0.053
_refine_ls_abs_structure_details 'Flack H D (1983), Acta Cryst. A39, 876-881'
_refine_ls_abs_structure_Flack 0.213(14)
_refine_ls_extinction_method none
_refine_ls_goodness_of_fit_ref 0.953
_refine_ls_hydrogen_treatment constr
_refine_ls_matrix_type full
_refine_ls_number_parameters 2163
_refine_ls_number_reflns 18235
_refine_ls_number_restraints 0
_refine_ls_restrained_S_all 0.953
_refine_ls_R_factor_all 0.0573
_refine_ls_R_factor_gt 0.0482
_refine_ls_shift/su_max 0.002
_refine_ls_shift/su_mean 0.000
_refine_ls_structure_factor_coef Fsqd
_refine_ls_weighting_details 'calc w=1/[\s^2^(Fo^2^)+(0.0789P)^2^+0.0000P] where P=(Fo^2^+2Fc^2^)/3'
_refine_ls_weighting_scheme calc
_refine_ls_wR_factor_gt 0.1271
_refine_ls_wR_factor_ref 0.1313
_reflns_number_gt 14343
_reflns_number_total 18235
_reflns_threshold_expression >2sigma(I)
_cod_data_source_file ja302345n_si_004.cif
_cod_data_source_block x1009007
_cod_database_code 4118240

loop_
_space_group_symop_id
_space_group_symop_operation_xyz
1 'x, y, z'
2 '-x+1/2, -y, z+1/2'
3 '-x, y+1/2, -z+1/2'
4 'x+1/2, -y+1/2, -z'

loop_
_atom_site_label
_atom_site_type_symbol
_atom_site_fract_x
_atom_site_fract_y
_atom_site_fract_z
_atom_site_U_iso_or_equiv
_atom_site_adp_type
_atom_site_occupancy
_atom_site_symmetry_multiplicity
_atom_site_calc_flag
_atom_site_refinement_flags
Cl1 Cl 0.39857(8) 1.48411(6) 0.33142(5) 0.0656(4) Uani 1 1 d .
Cl2 Cl 0.93730(6) 0.79478(5) 0.67431(4) 0.0538(3) Uani 1 1 d .
Cl3 Cl 0.25736(9) 0.71804(8) 0.18485(5) 0.0850(6) Uani 1 1 d .
O13 O 0.47114(13) 0.92961(12) 0.64425(9) 0.0364(7) Uani 1 1 d .
O24 O 0.33705(14) 1.17762(12) 0.47968(9) 0.0366(7) Uani 1 1 d .
O31 O 0.32626(18) 1.15953(14) 0.39046(11) 0.0521(9) Uani 1 1 d .
O41 O 0.47980(15) 1.23190(15) 0.38016(10) 0.0480(9) Uani 1 1 d .
O52 O 0.64569(13) 1.03238(11) 0.56746(9) 0.0318(7) Uani 1 1 d .
O59 O 0.78318(14) 1.06723(13) 0.56900(10) 0.0408(8) Uani 1 1 d .
O69 O 0.81599(15) 0.90931(14) 0.52570(9) 0.0446(8) Uani 1 1 d .
O80 O 0.53486(14) 0.87469(12) 0.34438(9) 0.0354(7) Uani 1 1 d .
O87 O 0.42773(15) 0.96115(14) 0.31631(11) 0.0486(9) Uani 1 1 d .
O97 O 0.31127(15) 0.84715(13) 0.34855(9) 0.0395(7) Uani 1 1 d .
O108 O 0.40785(14) 0.72474(13) 0.56556(9) 0.0386(7) Uani 1 1 d .
O112 O 0.56896(17) 0.63664(13) 0.57627(10) 0.0474(9) Uani 1 1 d .
H11 H 0.5874 0.6107 0.5855 0.071 Uiso 1 1 calc R
O116 O 0.42180(14) 0.73213(12) 0.66075(9) 0.0349(7) Uani 1 1 d .
N14 N 0.39338(15) 0.90241(14) 0.60805(10) 0.0295(8) Uani 1 1 d .
H14 H 0.3701 0.8759 0.6014 0.035 Uiso 1 1 calc R
N15 N 0.38816(16) 0.95133(14) 0.59132(11) 0.0332(8) Uani 1 1 d .
N25 N 0.25444(16) 1.14413(15) 0.45401(11) 0.0354(9) Uani 1 1 d .
N32 N 0.32324(16) 1.24785(15) 0.40085(11) 0.0343(8) Uani 1 1 d .
H32 H 0.3053 1.2754 0.4110 0.041 Uiso 1 1 calc R
N42 N 0.42817(17) 1.22315(14) 0.43382(11) 0.0339(8) Uani 1 1 d .
H42 H 0.3945 1.2290 0.4456 0.041 Uiso 1 1 calc R
N43 N 0.47682(18) 1.20120(15) 0.45271(12) 0.0397(9) Uani 1 1 d .
N53 N 0.67532(16) 1.10462(14) 0.59954(12) 0.0360(9) Uani 1 1 d .
N60 N 0.76900(17) 0.99230(14) 0.60329(11) 0.0345(8) Uani 1 1 d .
H60 H 0.7495 0.9771 0.6217 0.041 Uiso 1 1 calc R
N70 N 0.73240(16) 0.95804(15) 0.53354(10) 0.0333(8) Uani 1 1 d .
H70 H 0.7126 0.9803 0.5479 0.040 Uiso 1 1 calc R
N71 N 0.70856(17) 0.94118(13) 0.50061(11) 0.0327(8) Uani 1 1 d .
N81 N 0.55236(16) 0.95468(16) 0.31994(11) 0.0364(9) Uani 1 1 d .
N88 N 0.42953(18) 0.88300(15) 0.28501(11) 0.0376(9) Uani 1 1 d .
H88 H 0.4500 0.8617 0.2703 0.045 Uiso 1 1 calc R
N98 N 0.41260(19) 0.83694(15) 0.35306(11) 0.0385(9) Uani 1 1 d .
H98 H 0.4470 0.8432 0.3422 0.046 Uiso 1 1 calc R
N99 N 0.41071(19) 0.81391(14) 0.38740(10) 0.0365(9) Uani 1 1 d .
N109 N 0.50589(17) 0.73390(14) 0.57603(10) 0.0320(8) Uani 1 1 d .
N117 N 0.46739(16) 0.80223(13) 0.63371(10) 0.0292(8) Uani 1 1 d .
H11A H 0.4945 0.8135 0.6178 0.035 Uiso 1 1 calc R
C1 C 0.4138(2) 0.87396(17) 0.72065(12) 0.0321(10) Uani 1 1 d .
C2 C 0.3581(2) 0.89711(16) 0.70956(14) 0.0334(10) Uani 1 1 d .
H2 H 0.3459 0.8943 0.6843 0.040 Uiso 1 1 calc R
C3 C 0.3228(2) 0.9226(2) 0.73399(18) 0.0527(15) Uani 1 1 d .
H3 H 0.2859 0.9370 0.7259 0.063 Uiso 1 1 calc R
C4 C 0.3400(3) 0.9280(2) 0.77101(16) 0.0525(14) Uani 1 1 d .
H4 H 0.3154 0.9466 0.7881 0.063 Uiso 1 1 calc R
C5 C 0.3925(3) 0.9064(2) 0.78262(16) 0.0485(13) Uani 1 1 d .
H5 H 0.4033 0.9095 0.8081 0.058 Uiso 1 1 calc R
C6 C 0.4306(2) 0.88021(18) 0.75846(14) 0.0381(11) Uani 1 1 d .
C7 C 0.4853(2) 0.85797(17) 0.77032(13) 0.0347(10) Uani 1 1 d .
H7 H 0.4978 0.8620 0.7955 0.042 Uiso 1 1 calc R
C8 C 0.5203(2) 0.83069(18) 0.74570(14) 0.0386(11) Uani 1 1 d .
H8 H 0.5567 0.8157 0.7541 0.046 Uiso 1 1 calc R
C9 C 0.5033(2) 0.82423(16) 0.70800(13) 0.0327(10) Uani 1 1 d .
H9 H 0.5281 0.8047 0.6915 0.039 Uiso 1 1 calc R
C10 C 0.4521(2) 0.84570(16) 0.69551(12) 0.0303(9) Uani 1 1 d .
C11 C 0.4328(2) 0.84001(17) 0.65504(13) 0.0327(10) Uani 1 1 d .
H11B H 0.3905 0.8278 0.6548 0.039 Uiso 1 1 calc R
C12 C 0.4354(2) 0.89553(17) 0.63521(13) 0.0325(10) Uani 1 1 d .
C16 C 0.35424(19) 0.95124(17) 0.56257(12) 0.0302(9) Uani 1 1 d .
H16 H 0.3376 0.9185 0.5544 0.036 Uiso 1 1 calc R
C17 C 0.3402(2) 1.00036(16) 0.54171(14) 0.0330(10) Uani 1 1 d .
C18 C 0.3114(2) 0.99586(18) 0.50717(14) 0.0376(11) Uani 1 1 d .
H18 H 0.3015 0.9615 0.4980 0.045 Uiso 1 1 calc R
C19 C 0.2970(2) 1.04040(17) 0.48617(13) 0.0349(10) Uani 1 1 d .
H19 H 0.2779 1.0362 0.4627 0.042 Uiso 1 1 calc R
C20 C 0.31025(19) 1.09076(17) 0.49905(14) 0.0348(10) Uani 1 1 d .
C21 C 0.3393(2) 1.09562(17) 0.53433(14) 0.0349(10) Uani 1 1 d .
H21 H 0.3478 1.1300 0.5441 0.042 Uiso 1 1 calc R
C22 C 0.3553(2) 1.05097(19) 0.55425(14) 0.0361(10) Uani 1 1 d .
H22 H 0.3769 1.0548 0.5769 0.043 Uiso 1 1 calc R
C23 C 0.29972(19) 1.13991(17) 0.47762(12) 0.0294(9) Uani 1 1 d .
C26 C 0.1994(2) 1.1113(2) 0.45306(15) 0.0407(11) Uani 1 1 d .
H26A H 0.2047 1.0795 0.4371 0.049 Uiso 1 1 calc R
H26B H 0.1877 1.0998 0.4784 0.049 Uiso 1 1 calc R
C27 C 0.1553(2) 1.1483(2) 0.43702(17) 0.0496(13) Uani 1 1 d .
H27B H 0.1377 1.1712 0.4566 0.060 Uiso 1 1 calc R
H27A H 0.1229 1.1285 0.4244 0.060 Uiso 1 1 calc R
C28 C 0.1906(2) 1.1811(2) 0.40937(16) 0.0488(13) Uani 1 1 d .
H28B H 0.1699 1.2147 0.4031 0.059 Uiso 1 1 calc R
H28A H 0.1986 1.1609 0.3862 0.059 Uiso 1 1 calc R
C29 C 0.2480(2) 1.19168(19) 0.43108(14) 0.0385(11) Uani 1 1 d .
H29 H 0.2433 1.2239 0.4472 0.046 Uiso 1 1 calc R
C30 C 0.3019(2) 1.19804(19) 0.40541(13) 0.0373(11) Uani 1 1 d .
C33 C 0.3763(2) 1.25455(18) 0.37874(13) 0.0367(10) Uani 1 1 d .
H33 H 0.3712 1.2329 0.3556 0.044 Uiso 1 1 calc R
C34 C 0.3866(2) 1.31199(18) 0.36686(14) 0.0354(10) Uani 1 1 d .
C35 C 0.3830(2) 1.3264(2) 0.33001(16) 0.0477(13) Uani 1 1 d .
H35 H 0.3764 1.2995 0.3118 0.057 Uiso 1 1 calc R
C36 C 0.3887(3) 1.3780(2) 0.31869(17) 0.0511(14) Uani 1 1 d .
H36 H 0.3876 1.3870 0.2930 0.061 Uiso 1 1 calc R
C37 C 0.3960(3) 1.4166(2) 0.34546(19) 0.0577(16) Uani 1 1 d .
C38 C 0.4020(2) 1.4039(2) 0.38218(17) 0.0479(13) Uani 1 1 d .
H38 H 0.4099 1.4310 0.4000 0.057 Uiso 1 1 calc R
C39 C 0.3966(2) 1.35103(19) 0.39347(14) 0.0379(11) Uani 1 1 d .
H39 H 0.3998 1.3418 0.4191 0.046 Uiso 1 1 calc R
C40 C 0.4332(2) 1.23495(19) 0.39818(14) 0.0372(10) Uani 1 1 d .
C44 C 0.46794(19) 1.19378(17) 0.48748(13) 0.0325(10) Uani 1 1 d .
H44 H 0.4318 1.2051 0.4987 0.039 Uiso 1 1 calc R
C45 C 0.5133(2) 1.16801(16) 0.50980(13) 0.0308(9) Uani 1 1 d .
C46 C 0.4993(2) 1.1514(2) 0.54531(16) 0.0458(12) Uani 1 1 d .
H46 H 0.4606 1.1580 0.5551 0.055 Uiso 1 1 calc R
C47 C 0.5422(2) 1.1247(2) 0.56732(14) 0.0389(11) Uani 1 1 d .
H47 H 0.5323 1.1144 0.5920 0.047 Uiso 1 1 calc R
C48 C 0.59721(19) 1.11338(16) 0.55389(13) 0.0310(9) Uani 1 1 d .
C49 C 0.6113(2) 1.1313(2) 0.51634(15) 0.0428(12) Uani 1 1 d .
H49 H 0.6496 1.1244 0.5061 0.051 Uiso 1 1 calc R
C50 C 0.5701(2) 1.1579(2) 0.49579(15) 0.0435(12) Uani 1 1 d .
H50 H 0.5801 1.1697 0.4715 0.052 Uiso 1 1 calc R
C51 C 0.64102(19) 1.08178(17) 0.57439(13) 0.0324(10) Uani 1 1 d .
C54 C 0.6707(2) 1.16014(18) 0.61351(16) 0.0430(12) Uani 1 1 d .
H54A H 0.6286 1.1714 0.6156 0.052 Uiso 1 1 calc R
H54B H 0.6921 1.1852 0.5970 0.052 Uiso 1 1 calc R
C55 C 0.6993(2) 1.15704(19) 0.65080(17) 0.0473(13) Uani 1 1 d .
H55A H 0.6700 1.1468 0.6701 0.057 Uiso 1 1 calc R
H55B H 0.7173 1.1916 0.6577 0.057 Uiso 1 1 calc R
C56 C 0.7468(2) 1.1143(2) 0.64637(15) 0.0410(11) Uani 1 1 d .
H56A H 0.7575 1.0984 0.6707 0.049 Uiso 1 1 calc R
H56B H 0.7832 1.1290 0.6346 0.049 Uiso 1 1 calc R
C57 C 0.71649(19) 1.07349(18) 0.62105(13) 0.0319(10) Uani 1 1 d .
H57 H 0.6942 1.0471 0.6365 0.038 Uiso 1 1 calc R
C58 C 0.7591(2) 1.04456(18) 0.59541(13) 0.0356(10) Uani 1 1 d .
C61 C 0.81173(19) 0.96082(17) 0.58156(14) 0.0337(10) Uani 1 1 d .
H61 H 0.8444 0.9861 0.5748 0.040 Uiso 1 1 calc R
C62 C 0.8412(2) 0.91725(17) 0.60425(14) 0.0352(10) Uani 1 1 d .
C63 C 0.8982(2) 0.9020(2) 0.59580(16) 0.0473(12) Uani 1 1 d .
H63 H 0.9180 0.9175 0.5751 0.057 Uiso 1 1 calc R
C64 C 0.9273(3) 0.8641(2) 0.61714(15) 0.0499(13) Uani 1 1 d .
H64 H 0.9669 0.8538 0.6113 0.060 Uiso 1 1 calc R
C65 C 0.8980(2) 0.84172(18) 0.64694(15) 0.0419(12) Uani 1 1 d .
C66 C 0.8405(2) 0.8536(2) 0.65563(17) 0.0504(13) Uani 1 1 d .
H66 H 0.8205 0.8363 0.6756 0.060 Uiso 1 1 calc R
C67 C 0.8121(2) 0.8924(2) 0.63406(17) 0.0472(13) Uani 1 1 d .
H67 H 0.7722 0.9021 0.6397 0.057 Uiso 1 1 calc R
C68 C 0.7867(2) 0.94026(18) 0.54395(14) 0.0357(10) Uani 1 1 d .
C72 C 0.6646(2) 0.96928(17) 0.48856(13) 0.0315(10) Uani 1 1 d .
H72 H 0.6508 0.9989 0.5025 0.038 Uiso 1 1 calc R
C73 C 0.63623(19) 0.95540(19) 0.45343(13) 0.0346(10) Uani 1 1 d .
C74 C 0.6401(2) 0.90476(18) 0.43709(14) 0.0381(11) Uani 1 1 d .
H74 H 0.6607 0.8772 0.4498 0.046 Uiso 1 1 calc R
C75 C 0.6148(2) 0.8943(2) 0.40336(14) 0.0388(11) Uani 1 1 d .
H75 H 0.6172 0.8594 0.3932 0.047 Uiso 1 1 calc R
C76 C 0.5855(2) 0.93438(18) 0.38373(13) 0.0347(10) Uani 1 1 d .
C77 C 0.57816(19) 0.98410(17) 0.39997(13) 0.0334(10) Uani 1 1 d .
H77 H 0.5561 1.0108 0.3873 0.040 Uiso 1 1 calc R
C78 C 0.60251(19) 0.99496(17) 0.43434(13) 0.0338(10) Uani 1 1 d .
H78 H 0.5968 1.0290 0.4454 0.041 Uiso 1 1 calc R
C79 C 0.55611(19) 0.91895(19) 0.34794(14) 0.0374(11) Uani 1 1 d .
C82 C 0.5820(2) 1.0063(2) 0.31535(14) 0.0433(12) Uani 1 1 d .
H82A H 0.6227 1.0057 0.3260 0.052 Uiso 1 1 calc R
H82B H 0.5589 1.0353 0.3272 0.052 Uiso 1 1 calc R
C83 C 0.5835(2) 1.0124(2) 0.27251(15) 0.0505(13) Uani 1 1 d .
H83B H 0.5864 1.0503 0.2651 0.061 Uiso 1 1 calc R
H83A H 0.6172 0.9924 0.2615 0.061 Uiso 1 1 calc R
C84 C 0.5246(3) 0.9888(2) 0.26122(16) 0.0485(13) Uani 1 1 d .
H84A H 0.5247 0.9788 0.2345 0.058 Uiso 1 1 calc R
H84B H 0.4917 1.0142 0.2658 0.058 Uiso 1 1 calc R
C85 C 0.5187(2) 0.9393(2) 0.28615(14) 0.0434(12) Uani 1 1 d .
H85 H 0.5369 0.9074 0.2740 0.052 Uiso 1 1 calc R
C86 C 0.4545(2) 0.92796(19) 0.29775(14) 0.0394(11) Uani 1 1 d .
C89 C 0.3684(2) 0.86924(17) 0.29538(13) 0.0339(10) Uani 1 1 d .
H89 H 0.3445 0.9026 0.2927 0.041 Uiso 1 1 calc R
C90 C 0.3426(2) 0.82940(19) 0.26772(13) 0.0378(11) Uani 1 1 d .
C91 C 0.3364(3) 0.8443(2) 0.23068(14) 0.0489(13) Uani 1 1 d .
H91 H 0.3492 0.8787 0.2229 0.059 Uiso 1 1 calc R
C92 C 0.3116(3) 0.8096(2) 0.20483(16) 0.0573(15) Uani 1 1 d .
H92 H 0.3094 0.8186 0.1792 0.069 Uiso 1 1 calc R
C93 C 0.2906(3) 0.7618(2) 0.21771(16) 0.0558(15) Uani 1 1 d .
C94 C 0.2960(3) 0.7458(2) 0.25302(16) 0.0487(13) Uani 1 1 d .
H94 H 0.2821 0.7118 0.2607 0.058 Uiso 1 1 calc R
C95 C 0.3228(2) 0.7806(2) 0.27843(15) 0.0469(12) Uani 1 1 d .
H95 H 0.3272 0.7700 0.3037 0.056 Uiso 1 1 calc R
C96 C 0.3597(2) 0.85042(18) 0.33541(13) 0.0360(10) Uani 1 1 d .
C100 C 0.4606(2) 0.80883(19) 0.40240(14) 0.0380(11) Uani 1 1 d .
H10 H 0.4956 0.8201 0.3898 0.046 Uiso 1 1 calc R
C101 C 0.4647(2) 0.78508(17) 0.44005(13) 0.0345(10) Uani 1 1 d .
C102 C 0.4265(2) 0.74522(18) 0.45178(12) 0.0357(10) Uani 1 1 d .
H10A H 0.4003 0.7291 0.4343 0.043 Uiso 1 1 calc R
C103 C 0.4257(2) 0.72854(18) 0.48791(13) 0.0354(10) Uani 1 1 d .
H10B H 0.3981 0.7021 0.4957 0.042 Uiso 1 1 calc R
C104 C 0.4658(2) 0.75070(17) 0.51337(12) 0.0334(10) Uani 1 1 d .
C105 C 0.5063(2) 0.78799(19) 0.50209(13) 0.0379(11) Uani 1 1 d .
H10C H 0.5343 0.8024 0.5192 0.046 Uiso 1 1 calc R
C106 C 0.5057(2) 0.8045(2) 0.46490(14) 0.0414(11) Uani 1 1 d .
H10D H 0.5344 0.8296 0.4566 0.050 Uiso 1 1 calc R
C107 C 0.4577(2) 0.73468(16) 0.55286(13) 0.0310(10) Uani 1 1 d .
C110 C 0.5684(2) 0.7290(2) 0.56546(13) 0.0376(10) Uani 1 1 d .
H11D H 0.5901 0.7628 0.5697 0.045 Uiso 1 1 calc R
H11C H 0.5726 0.7185 0.5390 0.045 Uiso 1 1 calc R
C111 C 0.5906(2) 0.6845(2) 0.59198(15) 0.0445(12) Uani 1 1 d .
H11E H 0.6348 0.6845 0.5950 0.053 Uiso 1 1 calc R
C113 C 0.5580(2) 0.69863(19) 0.62767(13) 0.0369(10) Uani 1 1 d .
H11G H 0.5768 0.7294 0.6403 0.044 Uiso 1 1 calc R
H11F H 0.5569 0.6680 0.6451 0.044 Uiso 1 1 calc R
C114 C 0.4952(2) 0.71272(16) 0.61342(13) 0.0336(10) Uani 1 1 d .
H11H H 0.4724 0.6787 0.6107 0.040 Uiso 1 1 calc R
C115 C 0.45809(19) 0.75030(17) 0.63819(12) 0.0289(9) Uani 1 1 d .
Cl4 Cl 0.07610(8) 0.79468(6) 0.24104(5) 0.0660(4) Uani 1 1 d .
Cl5 Cl 0.42900(6) 0.77068(5) 0.84431(3) 0.0442(3) Uani 1 1 d .
Cl6 Cl 0.25157(10) 1.51252(6) 0.61280(8) 0.1031(8) Uani 1 1 d .
O213 O 0.54391(14) 0.85842(12) 0.58357(8) 0.0331(7) Uani 1 1 d .
O224 O 0.33459(13) 0.95854(12) 0.38546(9) 0.0352(7) Uani 1 1 d .
O231 O 0.23525(14) 1.04718(13) 0.37383(9) 0.0393(7) Uani 1 1 d .
O241 O 0.11832(14) 0.95152(14) 0.39492(10) 0.0454(8) Uani 1 1 d .
O252 O 0.31398(14) 0.80820(11) 0.60631(8) 0.0327(7) Uani 1 1 d .
O259 O 0.20664(16) 0.71898(13) 0.65001(10) 0.0466(8) Uani 1 1 d .
O269 O 0.19524(16) 0.83058(14) 0.72639(10) 0.0479(9) Uani 1 1 d .
O280 O 0.18939(15) 1.15566(13) 0.61231(10) 0.0408(8) Uani 1 1 d .
O287 O 0.20209(15) 1.19329(13) 0.52304(10) 0.0438(8) Uani 1 1 d .
O297 O 0.34166(16) 1.27840(15) 0.55423(11) 0.0516(9) Uani 1 1 d .
O308 O 0.58599(14) 1.07141(13) 0.65271(10) 0.0396(8) Uani 1 1 d .
O312 O 0.55791(16) 1.04026(14) 0.77216(11) 0.0485(9) Uani 1 1 d .
H31 H 0.5950 1.0426 0.7748 0.073 Uiso 1 1 calc R
O316 O 0.68815(13) 0.96289(12) 0.66714(9) 0.0351(7) Uani 1 1 d .
N214 N 0.56305(15) 0.94374(13) 0.56644(10) 0.0293(8) Uani 1 1 d .
H21A H 0.5822 0.9733 0.5718 0.035 Uiso 1 1 calc R
N215 N 0.52421(15) 0.94168(14) 0.53548(10) 0.0293(8) Uani 1 1 d .
N225 N 0.36468(17) 1.03814(14) 0.36452(11) 0.0353(9) Uani 1 1 d .
N232 N 0.23181(16) 0.98400(14) 0.32926(10) 0.0319(8) Uani 1 1 d .
H23 H 0.2504 0.9671 0.3112 0.038 Uiso 1 1 calc R
N242 N 0.21478(17) 0.92543(14) 0.39154(11) 0.0340(8) Uani 1 1 d .
H24 H 0.2475 0.9245 0.3780 0.041 Uiso 1 1 calc R
N243 N 0.21283(18) 0.90222(16) 0.42673(10) 0.0364(9) Uani 1 1 d .
N253 N 0.28201(16) 0.73066(13) 0.58268(10) 0.0290(8) Uani 1 1 d .
N260 N 0.29202(17) 0.73950(14) 0.67899(10) 0.0339(8) Uani 1 1 d .
H26 H 0.3312 0.7394 0.6781 0.041 Uiso 1 1 calc R
N270 N 0.24333(16) 0.83663(14) 0.67089(11) 0.0330(8) Uani 1 1 d .
H27 H 0.2648 0.8202 0.6539 0.040 Uiso 1 1 calc R
N271 N 0.22151(17) 0.88730(15) 0.66433(12) 0.0373(9) Uani 1 1 d .
N281 N 0.12528(17) 1.13289(15) 0.56880(12) 0.0384(9) Uani 1 1 d .
N288 N 0.18124(17) 1.26333(14) 0.56061(11) 0.0339(8) Uani 1 1 d .
H28 H 0.1561 1.2781 0.5763 0.041 Uiso 1 1 calc R
N298 N 0.28690(17) 1.22771(15) 0.59171(11) 0.0371(9) Uani 1 1 d .
H29A H 0.2513 1.2179 0.5992 0.045 Uiso 1 1 calc R
N299 N 0.33665(19) 1.20614(16) 0.60764(12) 0.0428(10) Uani 1 1 d .
N309 N 0.54594(16) 1.01535(15) 0.69437(11) 0.0336(8) Uani 1 1 d .
N317 N 0.59657(15) 0.93987(14) 0.64819(10) 0.0309(8) Uani 1 1 d .
H31A H 0.5579 0.9421 0.6517 0.037 Uiso 1 1 calc R
C201 C 0.68217(18) 0.82608(17) 0.60411(13) 0.0313(10) Uani 1 1 d .
C202 C 0.6889(2) 0.84196(17) 0.56691(13) 0.0333(10) Uani 1 1 d .
H20 H 0.6665 0.8712 0.5576 0.040 Uiso 1 1 calc R
C203 C 0.7279(2) 0.81531(18) 0.54375(14) 0.0422(11) Uani 1 1 d .
H20A H 0.7332 0.8275 0.5189 0.051 Uiso 1 1 calc R
C204 C 0.7603(2) 0.7700(2) 0.55626(15) 0.0454(12) Uani 1 1 d .
H20B H 0.7870 0.7519 0.5400 0.054 Uiso 1 1 calc R
C205 C 0.7523(2) 0.75277(18) 0.59251(15) 0.0412(12) Uani 1 1 d .
H20C H 0.7729 0.7221 0.6012 0.049 Uiso 1 1 calc R
C206 C 0.7132(2) 0.78072(18) 0.61693(14) 0.0363(10) Uani 1 1 d .
C207 C 0.7057(2) 0.76361(18) 0.65443(13) 0.0369(10) Uani 1 1 d .
H20D H 0.7257 0.7325 0.6627 0.044 Uiso 1 1 calc R
C208 C 0.6709(2) 0.79036(18) 0.67846(13) 0.0363(10) Uani 1 1 d .
H20E H 0.6661 0.7784 0.7034 0.044 Uiso 1 1 calc R
C209 C 0.6410(2) 0.83758(17) 0.66557(13) 0.0327(10) Uani 1 1 d .
H20F H 0.6167 0.8570 0.6824 0.039 Uiso 1 1 calc R
C210 C 0.6467(2) 0.85527(18) 0.62975(13) 0.0331(10) Uani 1 1 d .
C211 C 0.6203(2) 0.90821(18) 0.61704(12) 0.0332(10) Uani 1 1 d .
H21B H 0.6528 0.9293 0.6050 0.040 Uiso 1 1 calc R
C212 C 0.57049(18) 0.89980(17) 0.58786(12) 0.0279(9) Uani 1 1 d .
C216 C 0.5129(2) 0.98618(18) 0.52121(13) 0.0330(10) Uani 1 1 d .
H21C H 0.5274 1.0178 0.5326 0.040 Uiso 1 1 calc R
C217 C 0.47697(19) 0.98956(18) 0.48657(13) 0.0316(10) Uani 1 1 d .
C218 C 0.4596(2) 1.03900(17) 0.47278(13) 0.0334(10) Uani 1 1 d .
H21D H 0.4709 1.0705 0.4857 0.040 Uiso 1 1 calc R
C219 C 0.42614(19) 1.04299(17) 0.44054(12) 0.0307(9) Uani 1 1 d .
H21E H 0.4139 1.0770 0.4318 0.037 Uiso 1 1 calc R
C220 C 0.41042(19) 0.99791(18) 0.42097(12) 0.0322(10) Uani 1 1 d .
C221 C 0.4291(2) 0.94758(17) 0.43424(13) 0.0339(10) Uani 1 1 d .
H22A H 0.4196 0.9163 0.4206 0.041 Uiso 1 1 calc R
C222 C 0.4612(2) 0.94379(17) 0.46702(13) 0.0324(10) Uani 1 1 d .
H22B H 0.4725 0.9098 0.4762 0.039 Uiso 1 1 calc R
C223 C 0.36779(18) 0.99641(17) 0.38936(13) 0.0305(9) Uani 1 1 d .
C226 C 0.4115(2) 1.07826(18) 0.35719(14) 0.0360(10) Uani 1 1 d .
H22C H 0.4516 1.0619 0.3578 0.043 Uiso 1 1 calc R
H22D H 0.4098 1.1076 0.3756 0.043 Uiso 1 1 calc R
C227 C 0.3963(2) 1.0979(2) 0.31858(15) 0.0445(12) Uani 1 1 d .
H22E H 0.4184 1.0775 0.2995 0.053 Uiso 1 1 calc R
H22F H 0.4061 1.1362 0.3159 0.053 Uiso 1 1 calc R
C228 C 0.3300(2) 1.08899(18) 0.31470(14) 0.0391(11) Uani 1 1 d .
H22G H 0.3178 1.0875 0.2882 0.047 Uiso 1 1 calc R
H22H H 0.3070 1.1171 0.3276 0.047 Uiso 1 1 calc R
C229 C 0.32247(18) 1.03455(17) 0.33389(13) 0.0300(9) Uani 1 1 d .
H22I H 0.3347 1.0055 0.3165 0.036 Uiso 1 1 calc R
C230 C 0.25989(18) 1.02381(16) 0.34836(12) 0.0291(9) Uani 1 1 d .
C233 C 0.17137(19) 0.96980(19) 0.33894(13) 0.0348(10) Uani 1 1 d .
H23A H 0.1455 1.0020 0.3364 0.042 Uiso 1 1 calc R
C234 C 0.1484(2) 0.92707(18) 0.31384(14) 0.0389(11) Uani 1 1 d .
C235 C 0.1831(2) 0.88305(19) 0.30422(15) 0.0430(12) Uani 1 1 d .
H23B H 0.2227 0.8807 0.3134 0.052 Uiso 1 1 calc R
C236 C 0.1609(3) 0.8420(2) 0.28128(16) 0.0500(13) Uani 1 1 d .
H23C H 0.1852 0.8124 0.2749 0.060 Uiso 1 1 calc R
C237 C 0.1037(3) 0.8457(2) 0.26832(15) 0.0471(13) Uani 1 1 d .
C238 C 0.0674(3) 0.8880(2) 0.27743(17) 0.0544(15) Uani 1 1 d .
H23D H 0.0275 0.8892 0.2686 0.065 Uiso 1 1 calc R
C239 C 0.0896(2) 0.9289(2) 0.29973(15) 0.0446(12) Uani 1 1 d .
H23E H 0.0649 0.9584 0.3056 0.053 Uiso 1 1 calc R
C240 C 0.1665(2) 0.94863(18) 0.37913(14) 0.0371(11) Uani 1 1 d .
C244 C 0.26323(19) 0.88249(17) 0.43694(13) 0.0311(9) Uani 1 1 d .
H24A H 0.2967 0.8841 0.4208 0.037 Uiso 1 1 calc R
C245 C 0.2684(2) 0.85701(17) 0.47438(13) 0.0359(10) Uani 1 1 d .
C246 C 0.3253(2) 0.84713(18) 0.48719(13) 0.0346(10) Uani 1 1 d .
H24B H 0.3587 0.8567 0.4724 0.042 Uiso 1 1 calc R
C247 C 0.3338(2) 0.82290(17) 0.52223(13) 0.0322(10) Uani 1 1 d .
H24C H 0.3727 0.8177 0.5319 0.039 Uiso 1 1 calc R
C248 C 0.2850(2) 0.80721(17) 0.54182(13) 0.0334(10) Uani 1 1 d .
C249 C 0.2278(2) 0.81644(18) 0.52929(13) 0.0352(10) Uani 1 1 d .
H24D H 0.1942 0.8059 0.5436 0.042 Uiso 1 1 calc R
C250 C 0.22081(19) 0.84154(18) 0.49528(13) 0.0334(10) Uani 1 1 d .
H25 H 0.1818 0.8482 0.4862 0.040 Uiso 1 1 calc R
C251 C 0.2947(2) 0.78146(18) 0.57909(13) 0.0343(10) Uani 1 1 d .
C254 C 0.2701(2) 0.69486(19) 0.55156(13) 0.0433(12) Uani 1 1 d .
H25B H 0.2909 0.7069 0.5287 0.052 Uiso 1 1 calc R
H25A H 0.2269 0.6926 0.5464 0.052 Uiso 1 1 calc R
C255 C 0.2944(2) 0.64132(19) 0.56478(14) 0.0429(12) Uani 1 1 d .
H25D H 0.3374 0.6380 0.5592 0.052 Uiso 1 1 calc R
H25C H 0.2728 0.6114 0.5530 0.052 Uiso 1 1 calc R
C256 C 0.2834(2) 0.64276(17) 0.60694(13) 0.0369(10) Uani 1 1 d .
H25E H 0.2416 0.6335 0.6129 0.044 Uiso 1 1 calc R
H25F H 0.3103 0.6180 0.6202 0.044 Uiso 1 1 calc R
C257 C 0.2969(2) 0.70067(18) 0.61718(13) 0.0339(10) Uani 1 1 d .
H25G H 0.3404 0.7045 0.6226 0.041 Uiso 1 1 calc R
C258 C 0.26160(19) 0.72101(17) 0.64962(13) 0.0331(10) Uani 1 1 d .
C261 C 0.2635(2) 0.75922(17) 0.71148(13) 0.0340(10) Uani 1 1 d .
H26C H 0.2323 0.7327 0.7185 0.041 Uiso 1 1 calc R
C262 C 0.3060(2) 0.76332(17) 0.74405(13) 0.0345(10) Uani 1 1 d .
C263 C 0.3611(2) 0.73877(19) 0.74385(13) 0.0365(10) Uani 1 1 d .
H26D H 0.3737 0.7208 0.7219 0.044 Uiso 1 1 calc R
C264 C 0.3987(2) 0.7396(2) 0.77479(14) 0.0414(11) Uani 1 1 d .
H26E H 0.4358 0.7214 0.7743 0.050 Uiso 1 1 calc R
C265 C 0.3809(2) 0.76752(19) 0.80656(13) 0.0370(10) Uani 1 1 d .
C266 C 0.3263(2) 0.7922(2) 0.80750(14) 0.0448(12) Uani 1 1 d .
H26F H 0.3142 0.8109 0.8292 0.054 Uiso 1 1 calc R
C267 C 0.2885(2) 0.78998(19) 0.77656(14) 0.0397(11) Uani 1 1 d .
H26G H 0.2505 0.8067 0.7776 0.048 Uiso 1 1 calc R
C268 C 0.2311(2) 0.81272(17) 0.70380(13) 0.0344(10) Uani 1 1 d .
C272 C 0.2255(2) 0.90443(19) 0.63085(15) 0.0411(11) Uani 1 1 d .
H27C H 0.2404 0.8816 0.6119 0.049 Uiso 1 1 calc R
C273 C 0.2075(2) 0.95857(18) 0.62147(15) 0.0390(11) Uani 1 1 d .
C274 C 0.2068(2) 0.9749(2) 0.58464(15) 0.0460(12) Uani 1 1 d .
H27D H 0.2170 0.9503 0.5656 0.055 Uiso 1 1 calc R
C275 C 0.1915(2) 1.0260(2) 0.57516(16) 0.0462(13) Uani 1 1 d .
H27E H 0.1901 1.0361 0.5497 0.055 Uiso 1 1 calc R
C276 C 0.1784(2) 1.0627(2) 0.60214(15) 0.0415(11) Uani 1 1 d .
C277 C 0.1825(3) 1.0470(2) 0.63931(16) 0.0510(14) Uani 1 1 d .
H27F H 0.1743 1.0722 0.6584 0.061 Uiso 1 1 calc R
C278 C 0.1982(2) 0.9955(2) 0.64889(15) 0.0470(12) Uani 1 1 d .
H27G H 0.2024 0.9859 0.6743 0.056 Uiso 1 1 calc R
C279 C 0.1653(2) 1.12072(17) 0.59482(13) 0.0330(10) Uani 1 1 d .
C282 C 0.0841(2) 1.09659(19) 0.54785(15) 0.0410(11) Uani 1 1 d .
H28C H 0.1034 1.0823 0.5252 0.049 Uiso 1 1 calc R
H28D H 0.0709 1.0665 0.5637 0.049 Uiso 1 1 calc R
C283 C 0.0329(2) 1.1323(2) 0.53810(18) 0.0526(14) Uani 1 1 d .
H28F H 0.0042 1.1348 0.5590 0.063 Uiso 1 1 calc R
H28E H 0.0118 1.1193 0.5156 0.063 Uiso 1 1 calc R
C284 C 0.0630(2) 1.1864(2) 0.53069(16) 0.0483(13) Uani 1 1 d .
H28G H 0.0800 1.1878 0.5053 0.058 Uiso 1 1 calc R
H28H H 0.0344 1.2161 0.5338 0.058 Uiso 1 1 calc R
C285 C 0.1123(2) 1.18884(18) 0.56034(15) 0.0398(11) Uani 1 1 d .
H28I H 0.0976 1.2077 0.5831 0.048 Uiso 1 1 calc R
C286 C 0.1701(2) 1.21501(19) 0.54596(15) 0.0419(12) Uani 1 1 d .
C289 C 0.2361(2) 1.29083(19) 0.54991(16) 0.0438(12) Uani 1 1 d .
H28J H 0.2385 1.2919 0.5221 0.053 Uiso 1 1 calc R
C290 C 0.23695(19) 1.34690(18) 0.56431(15) 0.0390(11) Uani 1 1 d .
C291 C 0.2526(2) 1.3906(2) 0.54159(19) 0.0560(15) Uani 1 1 d .
H29B H 0.2589 1.3851 0.5157 0.067 Uiso 1 1 calc R
C292 C 0.2588(3) 1.4399(2) 0.5558(2) 0.069(2) Uani 1 1 d .
H29C H 0.2716 1.4684 0.5403 0.083 Uiso 1 1 calc R
C293 C 0.2465(3) 1.4488(2) 0.5929(3) 0.080(3) Uani 1 1 d .
C294 C 0.2297(2) 1.4075(2) 0.61686(19) 0.0523(14) Uani 1 1 d .
H29D H 0.2222 1.4137 0.6425 0.063 Uiso 1 1 calc R
C295 C 0.2245(2) 1.35708(19) 0.60138(16) 0.0448(12) Uani 1 1 d .
H29E H 0.2120 1.3285 0.6168 0.054 Uiso 1 1 calc R
C296 C 0.2927(2) 1.2633(2) 0.56506(15) 0.0429(12) Uani 1 1 d .
C300 C 0.3285(2) 1.16484(17) 0.62780(14) 0.0390(11) Uani 1 1 d .
H30 H 0.2895 1.1518 0.6326 0.047 Uiso 1 1 calc R
C301 C 0.3810(2) 1.1383(2) 0.64321(14) 0.0399(11) Uani 1 1 d .
C302 C 0.4353(2) 1.16515(18) 0.64668(13) 0.0379(11) Uani 1 1 d .
H30A H 0.4375 1.2022 0.6415 0.045 Uiso 1 1 calc R
C303 C 0.4852(2) 1.13796(17) 0.65757(14) 0.0356(10) Uani 1 1 d .
H30B H 0.5217 1.1566 0.6606 0.043 Uiso 1 1 calc R
C304 C 0.4833(2) 1.08318(18) 0.66431(13) 0.0340(10) Uani 1 1 d .
C305 C 0.4286(2) 1.05647(18) 0.66229(13) 0.0350(10) Uani 1 1 d .
H30C H 0.4262 1.0196 0.6682 0.042 Uiso 1 1 calc R
C306 C 0.3790(2) 1.08369(19) 0.65182(14) 0.0380(11) Uani 1 1 d .
H30D H 0.3421 1.0654 0.6503 0.046 Uiso 1 1 calc R
C307 C 0.5417(2) 1.05644(17) 0.67027(14) 0.0345(10) Uani 1 1 d .
C310 C 0.5037(2) 0.99901(19) 0.72443(13) 0.0363(10) Uani 1 1 d .
H31C H 0.4747 1.0277 0.7298 0.044 Uiso 1 1 calc R
H31B H 0.4818 0.9663 0.7174 0.044 Uiso 1 1 calc R
C311 C 0.5433(2) 0.9891(2) 0.75709(15) 0.0440(12) Uani 1 1 d .
H31D H 0.5239 0.9655 0.7760 0.053 Uiso 1 1 calc R
C313 C 0.5975(2) 0.9622(2) 0.73879(15) 0.0421(11) Uani 1 1 d .
H31F H 0.6331 0.9643 0.7550 0.051 Uiso 1 1 calc R
H31E H 0.5892 0.9244 0.7328 0.051 Uiso 1 1 calc R
C314 C 0.60530(18) 0.99547(17) 0.70354(13) 0.0321(10) Uani 1 1 d .
H31G H 0.6314 1.0266 0.7095 0.038 Uiso 1 1 calc R
C315 C 0.63317(19) 0.96469(16) 0.67073(13) 0.0296(9) Uani 1 1 d .

loop_
_atom_site_aniso_label
_atom_site_aniso_U_11
_atom_site_aniso_U_22
_atom_site_aniso_U_33
_atom_site_aniso_U_23
_atom_site_aniso_U_13
_atom_site_aniso_U_12
Cl1 0.0789(10) 0.0447(7) 0.0731(10) 0.0124(7) 0.0273(9) 0.0063(7)
Cl2 0.0481(7) 0.0469(7) 0.0663(9) 0.0082(6) -0.0169(7) 0.0056(5)
Cl3 0.1016(13) 0.0961(13) 0.0573(10) -0.0310(9) -0.0131(9) -0.0289(11)
O13 0.0283(15) 0.0363(17) 0.045(2) -0.0050(14) 0.0005(14) -0.0020(13)
O24 0.0362(16) 0.0369(17) 0.0366(19) 0.0085(14) -0.0021(14) -0.0032(14)
O31 0.064(2) 0.045(2) 0.047(2) 0.0023(17) 0.0161(19) -0.0081(18)
O41 0.0421(19) 0.060(2) 0.042(2) 0.0161(17) 0.0072(17) 0.0173(17)
O52 0.0298(14) 0.0287(16) 0.0368(18) -0.0041(13) -0.0002(14) -0.0049(12)
O59 0.0395(17) 0.0371(17) 0.046(2) 0.0013(15) 0.0034(16) 0.0049(14)
O69 0.0407(18) 0.060(2) 0.0333(19) -0.0071(16) 0.0001(16) 0.0065(16)
O80 0.0387(16) 0.0357(17) 0.0318(18) -0.0009(13) -0.0039(14) -0.0016(14)
O87 0.0422(18) 0.049(2) 0.054(2) -0.0175(17) -0.0048(18) 0.0121(16)
O97 0.0388(18) 0.0427(18) 0.0369(19) 0.0062(14) 0.0033(16) -0.0032(14)
O108 0.0344(17) 0.0499(19) 0.0317(18) 0.0000(14) -0.0039(14) -0.0082(14)
O112 0.060(2) 0.0391(18) 0.044(2) -0.0147(15) -0.0147(18) 0.0150(16)
O116 0.0387(16) 0.0332(15) 0.0326(18) -0.0012(13) 0.0000(14) -0.0012(13)
N14 0.0285(17) 0.0294(18) 0.031(2) 0.0039(15) -0.0004(16) -0.0043(14)
N15 0.0358(19) 0.0276(18) 0.036(2) 0.0053(15) -0.0002(18) 0.0029(15)
N25 0.0271(18) 0.038(2) 0.041(2) 0.0030(17) 0.0051(17) -0.0017(16)
N32 0.037(2) 0.0331(19) 0.033(2) 0.0051(15) 0.0022(17) 0.0026(16)
N42 0.0324(18) 0.0351(19) 0.034(2) 0.0081(16) -0.0026(17) 0.0073(16)
N43 0.039(2) 0.033(2) 0.047(3) 0.0123(18) -0.0006(19) 0.0058(17)
N53 0.0327(19) 0.0283(19) 0.047(2) -0.0025(16) 0.0013(18) -0.0010(15)
N60 0.0381(19) 0.0318(19) 0.033(2) -0.0033(16) 0.0016(17) -0.0025(16)
N70 0.0331(18) 0.038(2) 0.029(2) -0.0011(15) -0.0047(16) 0.0101(16)
N71 0.040(2) 0.0255(17) 0.033(2) -0.0001(15) -0.0049(17) -0.0004(16)
N81 0.0349(19) 0.047(2) 0.027(2) 0.0010(17) -0.0016(16) -0.0035(17)
N88 0.045(2) 0.040(2) 0.027(2) 0.0008(16) 0.0020(18) -0.0005(18)
N98 0.050(2) 0.043(2) 0.023(2) 0.0027(16) 0.0047(18) 0.0012(18)
N99 0.056(3) 0.0321(19) 0.021(2) -0.0026(15) -0.0010(18) 0.0063(17)
N109 0.043(2) 0.0242(18) 0.029(2) -0.0029(14) -0.0071(17) 0.0036(15)
N117 0.039(2) 0.0241(18) 0.0244(19) 0.0003(14) 0.0036(16) 0.0008(15)
C1 0.038(2) 0.033(2) 0.025(2) -0.0036(17) 0.0026(19) 0.0000(18)
C2 0.037(2) 0.022(2) 0.041(3) -0.0043(18) 0.004(2) 0.0023(18)
C3 0.042(3) 0.037(3) 0.079(4) -0.018(3) -0.004(3) 0.003(2)
C4 0.058(3) 0.053(3) 0.046(3) -0.019(2) 0.027(3) -0.006(3)
C5 0.059(3) 0.039(3) 0.048(3) -0.013(2) 0.005(3) -0.007(2)
C6 0.030(2) 0.037(2) 0.047(3) -0.003(2) 0.005(2) -0.0105(19)
C7 0.042(2) 0.033(2) 0.028(3) 0.0039(18) 0.002(2) -0.0040(19)
C8 0.044(3) 0.032(2) 0.040(3) 0.000(2) -0.008(2) -0.002(2)
C9 0.039(2) 0.024(2) 0.035(3) -0.0059(17) 0.005(2) 0.0018(18)
C10 0.037(2) 0.028(2) 0.026(2) 0.0086(17) 0.0005(19) -0.0020(17)
C11 0.031(2) 0.033(2) 0.035(3) 0.0047(18) 0.005(2) 0.0077(18)
C12 0.031(2) 0.034(2) 0.032(3) -0.0043(18) 0.007(2) -0.0036(19)
C16 0.031(2) 0.030(2) 0.029(2) -0.0004(18) 0.0012(19) -0.0019(17)
C17 0.036(2) 0.023(2) 0.040(3) 0.0038(18) 0.005(2) 0.0033(17)
C18 0.041(2) 0.034(2) 0.037(3) -0.0010(19) 0.006(2) 0.0043(19)
C19 0.047(3) 0.032(2) 0.026(2) -0.0028(18) -0.004(2) 0.005(2)
C20 0.026(2) 0.034(2) 0.045(3) 0.005(2) 0.002(2) 0.0033(18)
C21 0.036(2) 0.026(2) 0.042(3) -0.0037(19) -0.002(2) 0.0028(18)
C22 0.033(2) 0.043(3) 0.032(3) -0.004(2) -0.002(2) 0.001(2)
C23 0.029(2) 0.034(2) 0.026(2) 0.0025(17) 0.0050(19) -0.0008(18)
C26 0.031(2) 0.050(3) 0.041(3) -0.001(2) 0.005(2) -0.005(2)
C27 0.028(2) 0.058(3) 0.063(4) 0.007(3) -0.005(2) -0.011(2)
C28 0.034(2) 0.064(3) 0.048(3) 0.021(3) -0.006(2) 0.001(2)
C29 0.038(2) 0.040(3) 0.037(3) 0.008(2) -0.002(2) 0.002(2)
C30 0.045(3) 0.041(3) 0.026(2) 0.007(2) 0.000(2) -0.006(2)
C33 0.042(3) 0.037(2) 0.031(3) 0.0068(19) -0.003(2) 0.006(2)
C34 0.029(2) 0.035(2) 0.042(3) 0.002(2) 0.009(2) 0.0070(18)
C35 0.048(3) 0.048(3) 0.047(3) 0.011(2) 0.017(3) 0.015(2)
C36 0.060(3) 0.043(3) 0.050(3) 0.014(2) 0.018(3) 0.007(2)
C37 0.068(4) 0.033(3) 0.072(4) 0.008(3) 0.030(3) 0.005(2)
C38 0.046(3) 0.038(3) 0.060(4) 0.004(2) 0.022(3) -0.009(2)
C39 0.032(2) 0.047(3) 0.035(3) 0.005(2) 0.008(2) 0.004(2)
C40 0.032(2) 0.039(2) 0.041(3) 0.005(2) 0.001(2) 0.000(2)
C44 0.028(2) 0.032(2) 0.038(3) -0.0048(18) 0.003(2) 0.0032(18)
C45 0.036(2) 0.026(2) 0.031(2) 0.0064(17) -0.001(2) -0.0015(18)
C46 0.039(3) 0.049(3) 0.049(3) -0.010(2) 0.000(2) 0.002(2)
C47 0.037(2) 0.053(3) 0.027(3) 0.002(2) 0.004(2) 0.004(2)
C48 0.033(2) 0.025(2) 0.035(3) -0.0022(17) -0.007(2) -0.0034(17)
C49 0.035(2) 0.046(3) 0.047(3) 0.006(2) 0.009(2) -0.005(2)
C50 0.033(2) 0.056(3) 0.041(3) 0.015(2) 0.009(2) 0.006(2)
C51 0.028(2) 0.036(2) 0.034(3) 0.0002(19) 0.000(2) -0.0003(18)
C54 0.038(2) 0.027(2) 0.063(4) -0.002(2) 0.002(2) -0.0078(19)
C55 0.048(3) 0.032(2) 0.062(4) -0.012(2) -0.007(3) 0.003(2)
C56 0.033(2) 0.046(3) 0.044(3) -0.006(2) -0.011(2) 0.006(2)
C57 0.032(2) 0.035(2) 0.029(2) -0.0018(18) -0.0041(19) 0.0014(18)
C58 0.033(2) 0.041(3) 0.032(3) 0.000(2) -0.016(2) -0.001(2)
C61 0.030(2) 0.030(2) 0.041(3) 0.0013(19) -0.001(2) 0.0010(18)
C62 0.041(2) 0.027(2) 0.037(3) 0.0016(19) -0.005(2) 0.0017(19)
C63 0.050(3) 0.048(3) 0.044(3) -0.006(2) -0.004(3) 0.013(2)
C64 0.045(3) 0.061(3) 0.044(3) -0.009(2) -0.003(3) 0.005(3)
C65 0.047(3) 0.029(2) 0.050(3) -0.002(2) -0.013(2) -0.001(2)
C66 0.037(3) 0.056(3) 0.058(4) 0.009(3) -0.008(3) -0.009(2)
C67 0.030(2) 0.046(3) 0.065(4) 0.001(2) -0.009(3) 0.000(2)
C68 0.033(2) 0.036(2) 0.038(3) -0.004(2) 0.001(2) -0.0006(19)
C72 0.037(2) 0.029(2) 0.029(2) -0.0027(17) 0.004(2) 0.0017(18)
C73 0.030(2) 0.043(3) 0.031(3) -0.0021(19) -0.005(2) -0.0063(19)
C74 0.041(2) 0.035(2) 0.038(3) 0.002(2) -0.006(2) 0.007(2)
C75 0.034(2) 0.043(3) 0.039(3) -0.004(2) 0.002(2) 0.007(2)
C76 0.035(2) 0.042(2) 0.027(2) 0.0005(19) 0.007(2) -0.0107(19)
C77 0.032(2) 0.033(2) 0.035(3) 0.0064(18) -0.006(2) 0.0105(18)
C78 0.034(2) 0.028(2) 0.040(3) 0.0029(18) 0.003(2) 0.0085(18)
C79 0.031(2) 0.046(3) 0.035(3) -0.005(2) -0.003(2) 0.020(2)
C82 0.042(3) 0.051(3) 0.037(3) 0.007(2) 0.003(2) -0.009(2)
C83 0.052(3) 0.059(3) 0.041(3) 0.018(2) 0.005(3) 0.003(3)
C84 0.063(3) 0.045(3) 0.038(3) 0.005(2) 0.000(3) 0.009(3)
C85 0.060(3) 0.041(3) 0.029(3) -0.004(2) 0.000(2) 0.002(2)
C86 0.050(3) 0.039(3) 0.029(3) -0.002(2) 0.002(2) 0.003(2)
C89 0.041(2) 0.032(2) 0.029(3) 0.0046(18) -0.003(2) 0.0091(19)
C90 0.041(3) 0.042(3) 0.030(3) -0.005(2) -0.002(2) 0.003(2)
C91 0.058(3) 0.056(3) 0.033(3) -0.003(2) 0.005(3) -0.009(3)
C92 0.074(4) 0.066(4) 0.032(3) -0.005(2) -0.014(3) -0.001(3)
C93 0.069(4) 0.054(3) 0.044(3) -0.020(3) -0.008(3) -0.016(3)
C94 0.056(3) 0.043(3) 0.047(3) -0.008(2) 0.001(3) -0.007(2)
C95 0.058(3) 0.051(3) 0.032(3) 0.000(2) -0.004(2) 0.005(2)
C96 0.045(3) 0.036(2) 0.027(3) 0.0009(18) -0.008(2) 0.006(2)
C100 0.035(2) 0.047(3) 0.032(3) -0.009(2) -0.001(2) -0.004(2)
C101 0.042(2) 0.031(2) 0.030(3) -0.0068(18) 0.003(2) 0.0070(19)
C102 0.044(2) 0.040(2) 0.023(2) -0.0056(18) 0.002(2) 0.008(2)
C103 0.044(3) 0.033(2) 0.029(2) 0.0039(18) -0.004(2) 0.002(2)
C104 0.048(3) 0.029(2) 0.023(2) -0.0043(17) -0.003(2) 0.0007(19)
C105 0.038(2) 0.042(3) 0.034(3) -0.012(2) -0.010(2) 0.009(2)
C106 0.044(3) 0.046(3) 0.034(3) 0.001(2) 0.003(2) 0.007(2)
C107 0.038(2) 0.023(2) 0.032(2) -0.0039(17) -0.010(2) 0.0070(18)
C110 0.036(2) 0.045(3) 0.032(3) -0.009(2) 0.003(2) 0.006(2)
C111 0.043(3) 0.046(3) 0.044(3) -0.009(2) -0.013(2) 0.002(2)
C113 0.045(3) 0.035(2) 0.030(3) -0.0017(19) 0.002(2) 0.005(2)
C114 0.041(2) 0.023(2) 0.038(3) -0.0008(18) -0.005(2) 0.0031(18)
C115 0.032(2) 0.031(2) 0.024(2) -0.0013(17) -0.0046(19) -0.0005(17)
Cl4 0.0819(10) 0.0474(7) 0.0687(10) 0.0041(6) -0.0345(9) -0.0146(7)
Cl5 0.0504(6) 0.0490(6) 0.0333(6) -0.0013(5) -0.0078(5) -0.0005(5)
Cl6 0.1027(14) 0.0330(8) 0.174(2) -0.0119(10) -0.0652(15) -0.0026(8)
O213 0.0385(16) 0.0331(16) 0.0278(17) 0.0003(12) 0.0007(14) -0.0056(13)
O224 0.0349(15) 0.0343(16) 0.0365(19) 0.0062(13) 0.0008(14) -0.0019(14)
O231 0.0365(16) 0.0453(18) 0.0362(19) 0.0022(15) 0.0033(15) 0.0015(14)
O241 0.0338(17) 0.060(2) 0.042(2) 0.0138(17) 0.0036(16) 0.0065(15)
O252 0.0411(16) 0.0287(15) 0.0284(17) -0.0017(12) -0.0068(14) -0.0060(13)
O259 0.053(2) 0.046(2) 0.041(2) 0.0073(15) -0.0008(17) -0.0097(16)
O269 0.051(2) 0.055(2) 0.038(2) 0.0033(16) -0.0015(17) 0.0218(17)
O280 0.0467(18) 0.0378(18) 0.0380(19) 0.0053(15) 0.0058(16) -0.0028(15)
O287 0.0443(19) 0.0491(19) 0.038(2) -0.0007(15) 0.0135(16) 0.0049(16)
O297 0.045(2) 0.053(2) 0.057(2) 0.0101(18) 0.0115(18) 0.0028(16)
O308 0.0350(17) 0.0443(18) 0.0394(19) 0.0049(14) 0.0012(15) 0.0006(14)
O312 0.051(2) 0.0396(18) 0.055(2) -0.0159(16) 0.0002(19) -0.0046(16)
O316 0.0299(15) 0.0430(17) 0.0322(18) -0.0034(13) -0.0041(14) 0.0018(13)
N214 0.0298(17) 0.0242(17) 0.034(2) 0.0009(14) -0.0020(16) -0.0032(14)
N215 0.0295(18) 0.038(2) 0.0204(19) 0.0015(15) 0.0033(15) 0.0023(15)
N225 0.040(2) 0.0282(19) 0.038(2) 0.0037(16) 0.0001(18) -0.0009(16)
N232 0.0365(19) 0.0359(19) 0.023(2) 0.0025(15) -0.0062(16) 0.0028(16)
N242 0.0319(18) 0.038(2) 0.032(2) 0.0122(16) -0.0002(17) -0.0016(16)
N243 0.043(2) 0.044(2) 0.022(2) 0.0078(16) -0.0002(17) -0.0022(17)
N253 0.0341(18) 0.0275(18) 0.0253(19) 0.0028(14) -0.0018(15) -0.0025(15)
N260 0.0376(19) 0.0309(19) 0.033(2) 0.0041(15) -0.0034(17) -0.0078(16)
N270 0.0322(18) 0.0331(19) 0.034(2) 0.0044(16) -0.0028(17) 0.0042(15)
N271 0.037(2) 0.036(2) 0.039(2) -0.0015(17) -0.0014(18) 0.0076(16)
N281 0.039(2) 0.032(2) 0.045(3) 0.0001(17) -0.0073(19) -0.0019(16)
N288 0.040(2) 0.0296(19) 0.032(2) -0.0035(15) 0.0002(17) 0.0103(16)
N298 0.037(2) 0.0329(19) 0.041(2) 0.0013(17) 0.0063(18) 0.0038(16)
N299 0.046(2) 0.039(2) 0.043(3) -0.0005(18) 0.001(2) 0.0106(18)
N309 0.0343(19) 0.039(2) 0.028(2) -0.0010(16) 0.0065(16) 0.0053(16)
N317 0.0238(16) 0.0365(19) 0.032(2) 0.0021(15) -0.0012(16) 0.0038(15)
C201 0.0220(19) 0.034(2) 0.038(3) -0.0003(19) 0.0041(19) 0.0014(17)
C202 0.038(2) 0.027(2) 0.035(3) -0.0055(18) 0.005(2) -0.0014(18)
C203 0.058(3) 0.035(2) 0.034(3) 0.002(2) 0.010(2) 0.000(2)
C204 0.046(3) 0.043(3) 0.048(3) -0.006(2) 0.011(2) 0.000(2)
C205 0.038(2) 0.025(2) 0.061(3) 0.002(2) 0.008(2) 0.0031(19)
C206 0.034(2) 0.034(2) 0.041(3) -0.0054(19) 0.002(2) -0.0080(19)
C207 0.040(2) 0.033(2) 0.038(3) 0.0074(19) -0.004(2) 0.006(2)
C208 0.040(2) 0.037(2) 0.032(3) 0.0053(19) 0.001(2) 0.003(2)
C209 0.035(2) 0.033(2) 0.031(3) -0.0044(18) 0.007(2) -0.0047(18)
C210 0.033(2) 0.037(2) 0.029(3) -0.0018(19) 0.0017(19) -0.0028(19)
C211 0.040(2) 0.035(2) 0.025(2) 0.0060(18) 0.003(2) -0.0024(19)
C212 0.027(2) 0.034(2) 0.023(2) -0.0002(17) 0.0073(18) 0.0033(18)
C216 0.034(2) 0.034(2) 0.031(3) -0.0024(19) -0.002(2) -0.0007(19)
C217 0.031(2) 0.037(2) 0.027(2) 0.0001(18) 0.0016(19) 0.0061(18)
C218 0.038(2) 0.027(2) 0.035(3) 0.0044(18) -0.001(2) -0.0018(18)
C219 0.035(2) 0.031(2) 0.027(2) 0.0024(17) 0.0018(19) -0.0031(18)
C220 0.026(2) 0.045(3) 0.025(2) 0.0006(18) 0.0086(18) 0.0004(18)
C221 0.036(2) 0.030(2) 0.036(3) -0.0012(18) -0.003(2) -0.0033(18)
C222 0.036(2) 0.024(2) 0.037(3) 0.0073(18) -0.002(2) 0.0004(18)
C223 0.027(2) 0.033(2) 0.032(3) -0.0032(18) 0.0007(19) -0.0025(18)
C226 0.037(2) 0.034(2) 0.037(3) 0.0054(19) 0.003(2) -0.0030(19)
C227 0.044(3) 0.042(3) 0.047(3) 0.001(2) 0.003(2) -0.005(2)
C228 0.052(3) 0.037(2) 0.028(3) 0.0017(19) 0.000(2) 0.002(2)
C229 0.030(2) 0.029(2) 0.031(2) -0.0024(17) -0.0026(19) -0.0011(17)
C230 0.028(2) 0.031(2) 0.028(2) 0.0109(18) -0.0098(19) 0.0091(17)
C233 0.028(2) 0.048(3) 0.029(3) 0.0126(19) -0.0004(19) 0.0064(19)
C234 0.040(2) 0.036(2) 0.040(3) 0.009(2) -0.001(2) -0.009(2)
C235 0.037(2) 0.039(3) 0.053(3) 0.015(2) -0.007(2) -0.008(2)
C236 0.062(3) 0.034(3) 0.053(3) 0.005(2) -0.008(3) -0.006(2)
C237 0.061(3) 0.041(3) 0.039(3) 0.006(2) -0.015(3) -0.007(2)
C238 0.046(3) 0.056(3) 0.061(4) 0.025(3) -0.020(3) -0.012(3)
C239 0.039(3) 0.046(3) 0.048(3) 0.015(2) -0.005(2) -0.001(2)
C240 0.037(2) 0.035(2) 0.040(3) -0.002(2) 0.005(2) -0.005(2)
C244 0.031(2) 0.034(2) 0.029(2) 0.0057(18) -0.0003(19) -0.0004(18)
C245 0.049(3) 0.025(2) 0.034(3) -0.0024(18) -0.006(2) 0.0091(19)
C246 0.039(2) 0.036(2) 0.030(3) 0.0012(18) 0.000(2) -0.0027(19)
C247 0.033(2) 0.030(2) 0.034(3) -0.0034(18) -0.002(2) -0.0048(18)
C248 0.036(2) 0.030(2) 0.035(3) -0.0030(18) -0.004(2) -0.0040(18)
C249 0.030(2) 0.041(2) 0.035(3) 0.005(2) 0.002(2) -0.0023(19)
C250 0.027(2) 0.041(2) 0.032(3) 0.0094(19) -0.0076(19) 0.0012(18)
C251 0.031(2) 0.037(2) 0.035(3) 0.006(2) -0.004(2) 0.0046(19)
C254 0.057(3) 0.044(3) 0.028(3) -0.002(2) -0.011(2) -0.023(2)
C255 0.056(3) 0.036(3) 0.037(3) -0.001(2) -0.014(2) -0.013(2)
C256 0.052(3) 0.027(2) 0.032(3) 0.0006(18) -0.002(2) -0.008(2)
C257 0.034(2) 0.041(2) 0.027(2) -0.0013(19) -0.0042(19) -0.0039(19)
C258 0.031(2) 0.036(2) 0.033(3) 0.0088(18) 0.001(2) -0.0046(18)
C261 0.035(2) 0.034(2) 0.033(3) 0.0025(18) 0.000(2) -0.0006(19)
C262 0.040(2) 0.034(2) 0.030(2) 0.0069(18) -0.002(2) -0.0094(19)
C263 0.039(2) 0.045(3) 0.025(2) -0.0110(19) 0.003(2) -0.002(2)
C264 0.036(2) 0.049(3) 0.039(3) -0.002(2) 0.002(2) 0.005(2)
C265 0.036(2) 0.045(3) 0.030(3) 0.006(2) -0.004(2) -0.008(2)
C266 0.053(3) 0.051(3) 0.030(3) -0.016(2) -0.001(2) 0.008(2)
C267 0.036(2) 0.040(2) 0.043(3) 0.002(2) 0.003(2) 0.006(2)
C268 0.037(2) 0.032(2) 0.035(3) -0.0019(19) -0.008(2) 0.0031(19)
C272 0.039(3) 0.034(2) 0.050(3) 0.000(2) 0.000(2) 0.011(2)
C273 0.040(2) 0.029(2) 0.047(3) 0.007(2) -0.003(2) -0.002(2)
C274 0.055(3) 0.041(3) 0.041(3) 0.003(2) 0.012(3) 0.008(2)
C275 0.042(3) 0.044(3) 0.052(3) 0.014(2) -0.002(3) 0.011(2)
C276 0.036(2) 0.041(3) 0.047(3) 0.006(2) -0.006(2) 0.003(2)
C277 0.076(4) 0.031(3) 0.046(3) -0.005(2) 0.004(3) 0.012(2)
C278 0.058(3) 0.052(3) 0.031(3) 0.009(2) -0.003(2) 0.006(2)
C279 0.035(2) 0.032(2) 0.032(3) 0.0011(19) 0.001(2) -0.0060(19)
C282 0.039(3) 0.035(2) 0.048(3) 0.001(2) -0.004(2) -0.004(2)
C283 0.045(3) 0.051(3) 0.062(4) 0.008(3) -0.006(3) -0.003(2)
C284 0.052(3) 0.040(3) 0.053(3) 0.008(2) 0.010(3) 0.007(2)
C285 0.048(3) 0.030(2) 0.042(3) 0.0019(19) 0.008(2) 0.007(2)
C286 0.047(3) 0.041(3) 0.037(3) 0.006(2) -0.004(2) 0.005(2)
C289 0.047(3) 0.038(3) 0.047(3) 0.009(2) -0.002(2) -0.009(2)
C290 0.026(2) 0.033(2) 0.059(3) 0.012(2) -0.003(2) 0.0046(18)
C291 0.041(3) 0.047(3) 0.080(4) 0.024(3) -0.015(3) -0.001(2)
C292 0.067(4) 0.037(3) 0.104(6) 0.040(3) -0.025(4) -0.009(3)
C293 0.055(3) 0.027(3) 0.159(8) 0.010(4) -0.046(5) -0.007(2)
C294 0.041(3) 0.039(3) 0.077(4) -0.014(3) -0.014(3) 0.002(2)
C295 0.046(3) 0.036(3) 0.052(3) 0.008(2) -0.003(3) -0.003(2)
C296 0.037(2) 0.043(3) 0.049(3) 0.005(2) 0.012(2) 0.007(2)
C300 0.043(3) 0.025(2) 0.048(3) -0.004(2) 0.008(2) 0.0013(19)
C301 0.042(3) 0.048(3) 0.031(3) -0.011(2) 0.004(2) 0.012(2)
C302 0.047(3) 0.033(2) 0.034(3) -0.0057(19) 0.002(2) 0.002(2)
C303 0.035(2) 0.031(2) 0.041(3) -0.0076(19) 0.002(2) -0.0031(18)
C304 0.033(2) 0.040(2) 0.029(3) -0.0009(19) 0.0004(19) 0.0128(19)
C305 0.036(2) 0.035(2) 0.034(3) 0.0008(18) 0.005(2) -0.0044(19)
C306 0.029(2) 0.042(3) 0.043(3) -0.003(2) 0.006(2) 0.0046(19)
C307 0.034(2) 0.031(2) 0.038(3) 0.0010(19) 0.003(2) -0.0048(18)
C310 0.038(2) 0.037(2) 0.035(3) -0.0047(19) 0.012(2) -0.0073(19)
C311 0.048(3) 0.038(3) 0.046(3) -0.001(2) 0.012(2) -0.006(2)
C313 0.043(3) 0.041(3) 0.042(3) -0.007(2) -0.006(2) -0.008(2)
C314 0.024(2) 0.027(2) 0.045(3) 0.0016(18) 0.003(2) -0.0010(17)
C315 0.031(2) 0.027(2) 0.030(2) -0.0014(17) 0.0021(19) 0.0003(17)

loop_
_atom_type_symbol
_atom_type_description
_atom_type_scat_dispersion_real
_atom_type_scat_dispersion_imag
_atom_type_scat_source
C C 0.0181 0.0091 'International Tables Vol C Tables 4.2.6.8 and 6.1.1.4'
H H 0.0000 0.0000 'International Tables Vol C Tables 4.2.6.8 and 6.1.1.4'
Cl Cl 0.3639 0.7018 'International Tables Vol C Tables 4.2.6.8 and 6.1.1.4'
N N 0.0311 0.0180 'International Tables Vol C Tables 4.2.6.8 and 6.1.1.4'
O O 0.0492 0.0322 'International Tables Vol C Tables 4.2.6.8 and 6.1.1.4'

loop_
_geom_angle_atom_site_label_1
_geom_angle_atom_site_label_2
_geom_angle_atom_site_label_3
_geom_angle
O13 C12 N14 123.8(4)
O13 C12 C11 122.0(4)
O24 C23 N25 119.0(4)
O24 C23 C20 119.3(4)
O31 C30 N32 121.1(4)
O31 C30 C29 122.1(4)
O41 C40 N42 124.6(4)
O41 C40 C33 119.2(4)
O52 C51 N53 120.7(4)
O52 C51 C48 119.1(4)
O59 C58 N60 122.3(4)
O59 C58 C57 121.6(4)
O69 C68 N70 123.6(5)
O69 C68 C61 119.2(4)
O80 C79 N81 120.3(4)
O80 C79 C76 120.0(4)
O87 C86 N88 123.6(5)
O87 C86 C85 119.0(4)
O97 C96 N98 125.8(4)
O97 C96 C89 120.9(4)
O108 C107 N109 119.4(4)
O108 C107 C104 121.2(4)
O112 C111 C110 104.9(4)
O112 C111 H11E 112.7
O112 C111 C113 111.7(4)
O116 C115 N117 123.0(4)
O116 C115 C114 120.6(4)
N14 C12 C11 114.2(4)
N15 N14 H14 120.5
N15 C16 H16 118.9
N15 C16 C17 122.2(4)
N25 C23 C20 121.5(4)
N25 C26 H26A 111.2
N25 C26 H26B 111.2
N25 C29 C28 103.3(4)
N25 C29 H29 110.3
N25 C29 C30 110.3(4)
N32 C30 C29 116.8(4)
N32 C33 H33 107.4
N32 C33 C34 113.0(4)
N32 C33 C40 113.6(4)
N42 C40 C33 116.2(4)
N43 N42 H42 120.3
N43 C44 H44 120.1
N43 C44 C45 119.7(4)
N53 C51 C48 120.1(4)
N53 C54 H54A 111.2
N53 C54 H54B 111.2
N53 C54 C55 103.0(4)
N53 C57 C56 104.0(4)
N53 C57 H57 109.7
N53 C57 C58 110.0(4)
N60 C58 C57 116.1(4)
N60 C61 H61 105.5
N60 C61 C62 112.9(4)
N60 C61 C68 113.9(4)
N70 C68 C61 117.2(4)
N71 N70 H70 120.3
N71 C72 H72 120.1
N71 C72 C73 119.7(4)
N81 C79 C76 119.7(4)
N81 C82 H82A 111.4
N81 C82 H82B 111.4
N81 C82 C83 102.1(4)
N81 C85 C84 102.8(4)
N81 C85 H85 111.0
N81 C85 C86 107.9(4)
N88 C86 C85 117.3(4)
N88 C89 H89 106.4
N88 C89 C90 110.3(4)
N88 C89 C96 115.7(4)
N98 C96 C89 113.3(4)
N99 N98 H98 120.3
N99 N98 C96 119.3(4)
N99 C100 H10 120.3
N99 C100 C101 119.3(5)
N109 C107 C104 119.2(4)
N109 C110 H11D 111.3
N109 C110 H11C 111.3
N109 C110 C111 102.1(4)
N109 C114 C113 103.7(4)
N109 C114 H11H 107.7
N109 C114 C115 113.3(3)
N117 C11 C10 114.5(4)
N117 C11 H11B 107.8
N117 C11 C12 108.9(3)
N117 C115 C114 116.4(4)
C1 C2 H2 119.1
C1 C10 C11 118.4(4)
C2 C1 C10 123.3(4)
C2 C3 H3 119.9
C2 C3 C4 120.3(5)
C3 C2 C1 121.8(5)
C3 C2 H2 119.1
C3 C4 H4 120.2
C4 C3 H3 119.9
C4 C5 H5 118.9
C4 C5 C6 122.1(5)
C5 C4 C3 119.7(5)
C5 C4 H4 120.2
C5 C6 C1 119.1(5)
C5 C6 C7 122.4(5)
C6 C1 C2 116.9(4)
C6 C1 C10 119.8(4)
C6 C5 H5 118.9
C6 C7 H7 119.9
C7 C6 C1 118.4(4)
C7 C8 H8 119.3
C7 C8 C9 121.5(4)
C8 C7 C6 120.1(5)
C8 C7 H7 119.9
C8 C9 H9 119.9
C9 C8 H8 119.3
C9 C10 C1 120.1(4)
C9 C10 C11 121.5(4)
C10 C9 C8 120.1(4)
C10 C9 H9 119.9
C10 C11 H11B 107.8
C10 C11 C12 109.8(4)
C11 N117 H11A 120.2
C12 N14 H14 120.5
C12 N14 N15 118.9(3)
C12 C11 H11B 107.8
C16 N15 N14 113.7(4)
C17 C16 H16 118.9
C17 C18 H18 119.2
C17 C22 H22 119.6
C18 C17 C16 118.6(4)
C18 C19 H19 119.8
C19 C18 C17 121.5(4)
C19 C18 H18 119.2
C19 C20 C21 118.3(4)
C19 C20 C23 123.9(4)
C20 C19 C18 120.5(4)
C20 C19 H19 119.8
C20 C21 H21 119.7
C21 C20 C23 117.7(4)
C21 C22 C17 120.8(4)
C21 C22 H22 119.6
C22 C17 C16 123.2(4)
C22 C17 C18 118.2(4)
C22 C21 C20 120.6(4)
C22 C21 H21 119.7
C23 N25 C26 127.4(4)
C23 N25 C29 120.1(4)
C26 C27 H27B 110.9
C26 C27 H27A 110.9
C26 C27 C28 104.2(4)
H26A C26 H26B 109.2
C27 C26 N25 102.6(4)
C27 C26 H26A 111.2
C27 C26 H26B 111.2
C27 C28 H28B 111.4
C27 C28 H28A 111.4
C27 C28 C29 101.7(4)
H27B C27 H27A 108.9
C28 C27 H27B 110.9
C28 C27 H27A 110.9
C28 C29 H29 110.3
C28 C29 C30 112.2(4)
H28B C28 H28A 109.3
C29 N25 C26 111.0(4)
C29 C28 H28B 111.4
C29 C28 H28A 111.4
C30 N32 H32 121.0
C30 N32 C33 117.9(4)
C30 C29 H29 110.3
C33 N32 H32 121.0
C34 C33 H33 107.4
C34 C33 C40 107.7(4)
C34 C35 H35 118.9
C34 C39 C38 119.1(5)
C34 C39 H39 120.4
C35 C34 C33 120.7(5)
C35 C34 C39 119.1(5)
C35 C36 H36 120.9
C35 C36 C37 118.2(6)
C36 C35 C34 122.1(6)
C36 C35 H35 118.9
C36 C37 Cl1 118.7(5)
C37 C36 H36 120.9
C37 C38 H38 120.1
C37 C38 C39 119.7(5)
C38 C37 Cl1 119.8(5)
C38 C37 C36 121.5(5)
C38 C39 H39 120.4
C39 C34 C33 120.1(4)
C39 C38 H38 120.1
C40 N42 H42 120.3
C40 N42 N43 119.5(4)
C40 C33 H33 107.4
C44 N43 N42 114.1(4)
C45 C44 H44 120.1
C45 C46 H46 119.9
C45 C46 C47 120.2(5)
C45 C50 H50 119.4
C46 C45 C44 119.1(4)
C46 C45 C50 119.2(4)
C46 C47 H47 119.3
C47 C46 H46 119.9
C47 C48 C49 117.6(4)
C47 C48 C51 123.2(4)
C48 C47 C46 121.4(5)
C48 C47 H47 119.3
C48 C49 H49 119.8
C49 C48 C51 119.2(4)
C49 C50 C45 121.1(5)
C49 C50 H50 119.4
C50 C45 C44 121.7(4)
C50 C49 C48 120.4(4)
C50 C49 H49 119.8
C51 N53 C54 126.8(4)
C51 N53 C57 120.5(4)
C54 C55 H55A 110.9
C54 C55 H55B 110.9
C54 C55 C56 104.3(4)
H54A C54 H54B 109.1
C55 C54 H54A 111.2
C55 C54 H54B 111.2
C55 C56 H56A 111.2
C55 C56 H56B 111.2
C55 C56 C57 102.8(4)
H55A C55 H55B 108.9
C56 C55 H55A 110.9
C56 C55 H55B 110.9
C56 C57 H57 109.7
H56A C56 H56B 109.1
C57 N53 C54 112.0(4)
C57 C56 H56A 111.2
C57 C56 H56B 111.2
C58 N60 H60 119.5
C58 N60 C61 121.0(4)
C58 C57 C56 113.6(4)
C58 C57 H57 109.7
C61 N60 H60 119.5
C62 C61 H61 105.5
C62 C61 C68 112.7(4)
C62 C63 H63 119.6
C62 C63 C64 120.7(5)
C62 C67 H67 119.3
C63 C62 C61 119.4(5)
C63 C62 C67 118.7(5)
C63 C64 H64 120.5
C64 C63 H63 119.6
C64 C65 Cl2 117.7(4)
C65 C64 C63 119.0(5)
C65 C64 H64 120.5
C65 C66 H66 121.4
C65 C66 C67 117.3(5)
C66 C65 Cl2 119.4(4)
C66 C65 C64 122.8(5)
C66 C67 C62 121.4(5)
C66 C67 H67 119.3
C67 C62 C61 121.9(4)
C67 C66 H66 121.4
C68 N70 H70 120.3
C68 N70 N71 119.4(4)
C68 C61 H61 105.5
C72 N71 N70 114.9(4)
C73 C72 H72 120.1
C73 C74 H74 119.3
C73 C78 H78 119.9
C74 C73 C72 123.5(4)
C74 C73 C78 117.6(4)
C74 C75 H75 119.8
C74 C75 C76 120.4(5)
C75 C74 C73 121.4(4)
C75 C74 H74 119.3
C75 C76 C79 117.1(4)
C76 C75 H75 119.8
C76 C77 H77 119.8
C77 C76 C75 119.6(4)
C77 C76 C79 122.7(4)
C77 C78 C73 120.3(4)
C77 C78 H78 119.9
C78 C73 C72 118.9(4)
C78 C77 C76 120.5(4)
C78 C77 H77 119.8
C79 N81 C82 130.0(4)
C79 N81 C85 117.9(4)
C82 N81 C85 111.8(4)
C82 C83 H83B 111.3
C82 C83 H83A 111.3
H82A C82 H82B 109.2
C83 C82 H82A 111.4
C83 C82 H82B 111.4
C83 C84 H84A 111.0
C83 C84 H84B 111.0
C83 C84 C85 103.7(4)
H83B C83 H83A 109.2
C84 C83 C82 102.1(4)
C84 C83 H83B 111.3
C84 C83 H83A 111.3
C84 C85 H85 111.0
H84A C84 H84B 109.0
C85 C84 H84A 111.0
C85 C84 H84B 111.0
C86 N88 H88 119.9
C86 N88 C89 120.3(4)
C86 C85 C84 113.0(4)
C86 C85 H85 111.0
C89 N88 H88 119.9
C90 C89 H89 106.4
C90 C89 C96 111.2(4)
C90 C91 H91 119.7
C90 C91 C92 120.7(5)
C90 C95 C94 121.3(5)
C90 C95 H95 119.4
C91 C90 C89 119.0(4)
C91 C92 H92 121.2
C92 C91 H91 119.7
C92 C93 Cl3 117.5(5)
C93 C92 C91 117.6(5)
C93 C92 H92 121.2
C93 C94 H94 121.0
C93 C94 C95 118.1(5)
C94 C93 Cl3 118.9(5)
C94 C93 C92 123.5(5)
C94 C95 H95 119.4
C95 C90 C89 122.1(4)
C95 C90 C91 118.8(5)
C95 C94 H94 121.0
C96 N98 H98 120.3
C96 C89 H89 106.4
C100 N99 N98 113.9(4)
C101 C100 H10 120.3
C101 C102 H10A 119.3
C101 C106 C105 121.5(5)
C101 C106 H10D 119.2
C102 C101 C100 122.1(4)
C102 C103 H10B 120.3
C102 C103 C104 119.4(5)
C103 C102 C101 121.3(5)
C103 C102 H10A 119.3
C103 C104 C107 115.9(4)
C104 C103 H10B 120.3
C104 C105 H10C 120.7
C104 C105 C106 118.6(4)
C105 C104 C103 120.5(4)
C105 C104 C107 123.4(4)
C105 C106 H10D 119.2
C106 C101 C100 119.5(4)
C106 C101 C102 118.4(5)
C106 C105 H10C 120.7
C107 N109 C110 127.3(4)
C107 N109 C114 115.7(4)
C110 N109 C114 111.5(4)
C110 C111 H11E 112.7
H11D C110 H11C 109.2
C111 O112 H11 109.5
C111 C110 H11D 111.3
C111 C110 H11C 111.3
C111 C113 H11G 111.3
C111 C113 H11F 111.3
C111 C113 C114 102.4(4)
C113 C111 C110 101.2(4)
C113 C111 H11E 112.7
C113 C114 H11H 107.7
H11G C113 H11F 109.2
C114 C113 H11G 111.3
C114 C113 H11F 111.3
C115 N117 H11A 120.2
C115 N117 C11 119.7(4)
C115 C114 C113 116.3(4)
C115 C114 H11H 107.7
O213 C212 N214 124.5(4)
O213 C212 C211 124.1(4)
O224 C223 N225 119.3(4)
O224 C223 C220 120.2(4)
O231 C230 N232 121.2(4)
O231 C230 C229 126.1(4)
O241 C240 N242 127.0(5)
O241 C240 C233 118.4(4)
O252 C251 N253 121.0(4)
O252 C251 C248 120.7(4)
O259 C258 N260 121.0(4)
O259 C258 C257 121.6(4)
O269 C268 N270 123.2(4)
O269 C268 C261 120.4(4)
O280 C279 N281 120.1(4)
O280 C279 C276 121.5(4)
O287 C286 N288 123.8(5)
O287 C286 C285 122.0(4)
O297 C296 N298 122.0(5)
O297 C296 C289 119.2(4)
O308 C307 N309 120.2(4)
O308 C307 C304 119.9(4)
O312 C311 C310 106.5(4)
O312 C311 H31D 112.0
O312 C311 C313 111.9(4)
O316 C315 N317 122.8(4)
O316 C315 C314 120.1(4)
N214 C212 C211 111.2(4)
N215 N214 H21A 120.3
N215 C216 H21C 119.9
N215 C216 C217 120.2(4)
N225 C223 C220 120.5(4)
N225 C226 H22C 111.2
N225 C226 H22D 111.2
N225 C226 C227 103.0(4)
N225 C229 C228 102.2(3)
N225 C229 H22I 109.8
N225 C229 C230 110.8(4)
N232 C230 C229 112.6(4)
N232 C233 H23A 108.9
N232 C233 C234 110.9(4)
N232 C233 C240 112.1(4)
N242 C240 C233 114.4(4)
N243 N242 H24 121.0
N243 C244 H24A 120.4
N243 C244 C245 119.2(4)
N253 C251 C248 118.3(4)
N253 C254 H25B 111.0
N253 C254 H25A 111.0
N253 C254 C255 103.8(4)
N253 C257 C256 103.7(3)
N253 C257 H25G 109.4
N253 C257 C258 110.8(4)
N260 C258 C257 117.4(4)
N260 C261 H26C 107.0
N260 C261 C262 112.0(4)
N260 C261 C268 111.5(4)
N270 C268 C261 116.4(4)
N271 N270 H27 120.5
N271 C272 H27C 119.6
N271 C272 C273 120.7(5)
N281 C279 C276 118.4(4)
N281 C282 H28C 111.1
N281 C282 H28D 111.1
N281 C285 C284 104.4(4)
N281 C285 H28I 110.4
N281 C285 C286 108.0(4)
N288 C286 C285 114.2(4)
N288 C289 H28J 108.6
N288 C289 C290 111.3(4)
N288 C289 C296 112.9(4)
N298 C296 C289 118.5(4)
N299 N298 H29A 120.3
N299 C300 H30 121.1
N299 C300 C301 117.9(5)
N309 C307 C304 119.9(4)
N309 C310 H31C 111.0
N309 C310 H31B 111.0
N309 C314 C313 105.6(4)
N309 C314 H31G 108.5
N309 C314 C315 111.7(4)
N317 C211 C210 112.6(4)
N317 C211 H21B 107.9
N317 C211 C212 109.0(4)
N317 C315 C314 117.1(4)
C201 C202 H20 119.9
C201 C206 C205 120.0(5)
C201 C206 C207 119.5(4)
C201 C210 C211 118.3(4)
C202 C201 C206 119.1(4)
C202 C201 C210 122.1(4)
C202 C203 H20A 119.3
C202 C203 C204 121.5(5)
C203 C202 C201 120.3(4)
C203 C202 H20 119.9
C203 C204 H20B 120.7
C204 C203 H20A 119.3
C204 C205 H20C 119.8
C204 C205 C206 120.4(4)
C205 C204 C203 118.7(5)
C205 C204 H20B 120.7
C206 C201 C210 118.8(4)
C206 C205 H20C 119.8
C206 C207 H20D 119.1
C207 C206 C205 120.4(4)
C207 C208 H20E 120.8
C207 C208 C209 118.5(4)
C208 C207 C206 121.7(4)
C208 C207 H20D 119.1
C208 C209 H20F 119.1
C209 C208 H20E 120.8
C209 C210 C201 119.6(4)
C209 C210 C211 121.9(4)
C210 C209 C208 121.8(4)
C210 C209 H20F 119.1
C210 C211 H21B 107.9
C210 C211 C212 111.4(4)
C211 N317 H31A 120.1
C212 N214 H21A 120.3
C212 N214 N215 119.5(3)
C212 C211 H21B 107.9
C216 N215 N214 114.4(4)
C217 C216 H21C 119.9
C217 C218 H21D 119.5
C217 C222 H22B 119.9
C218 C217 C216 120.1(4)
C218 C217 C222 119.0(4)
C218 C219 H21E 119.8
C219 C218 C217 120.9(4)
C219 C218 H21D 119.5
C219 C220 C221 119.1(4)
C219 C220 C223 125.1(4)
C220 C219 C218 120.4(4)
C220 C219 H21E 119.8
C220 C221 H22A 119.9
C221 C220 C223 115.2(4)
C221 C222 C217 120.3(4)
C221 C222 H22B 119.9
C222 C217 C216 120.9(4)
C222 C221 C220 120.2(4)
C222 C221 H22A 119.9
C223 N225 C226 126.6(4)
C223 N225 C229 118.4(4)
C226 C227 H22E 110.8
C226 C227 H22F 110.8
C226 C227 C228 105.0(4)
H22C C226 H22D 109.1
C227 C226 H22C 111.2
C227 C226 H22D 111.2
C227 C228 H22G 111.5
C227 C228 H22H 111.5
C227 C228 C229 101.5(4)
H22E C227 H22F 108.8
C228 C227 H22E 110.8
C228 C227 H22F 110.8
C228 C229 H22I 109.8
H22G C228 H22H 109.3
C229 N225 C226 111.8(4)
C229 C228 H22G 111.5
C229 C228 H22H 111.5
C230 N232 H23 120.2
C230 N232 C233 119.5(4)
C230 C229 C228 114.3(4)
C230 C229 H22I 109.8
C233 N232 H23 120.2
C234 C233 H23A 108.9
C234 C233 C240 107.0(4)
C234 C235 H23B 119.2
C234 C235 C236 121.7(5)
C234 C239 H23E 119.5
C235 C234 C233 121.7(4)
C235 C234 C239 117.3(5)
C235 C236 H23C 120.6
C236 C235 H23B 119.2
C236 C237 Cl4 118.6(4)
C236 C237 C238 121.9(5)
C237 C236 C235 118.7(5)
C237 C236 H23C 120.6
C237 C238 H23D 120.3
C237 C238 C239 119.4(5)
C238 C237 Cl4 119.5(4)
C238 C239 C234 121.1(5)
C238 C239 H23E 119.5
C239 C234 C233 121.0(5)
C239 C238 H23D 120.3
C240 N242 H24 121.0
C240 N242 N243 118.0(4)
C240 C233 H23A 108.9
C244 N243 N242 113.0(4)
C245 C244 H24A 120.4
C245 C246 H24B 120.0
C245 C246 C247 120.0(4)
C245 C250 C249 121.8(4)
C245 C250 H25 119.1
C246 C245 C244 116.7(4)
C246 C247 H24C 120.7
C247 C246 H24B 120.0
C247 C248 C249 122.2(4)
C247 C248 C251 118.0(4)
C248 C247 C246 118.5(4)
C248 C247 H24C 120.7
C248 C249 H24D 121.0
C248 C249 C250 118.0(4)
C249 C248 C251 119.8(4)
C249 C250 H25 119.1
C250 C245 C244 123.9(4)
C250 C245 C246 119.4(4)
C250 C249 H24D 121.0
C251 N253 C254 124.3(4)
C251 N253 C257 121.6(4)
C254 N253 C257 111.5(3)
C254 C255 H25D 111.1
C254 C255 H25C 111.1
C254 C255 C256 103.2(4)
H25B C254 H25A 109.0
C255 C254 H25B 111.0
C255 C254 H25A 111.0
C255 C256 H25E 111.1
C255 C256 H25F 111.1
H25D C255 H25C 109.1
C256 C255 H25D 111.1
C256 C255 H25C 111.1
C256 C257 H25G 109.4
H25E C256 H25F 109.1
C257 C256 C255 103.1(4)
C257 C256 H25E 111.1
C257 C256 H25F 111.1
C258 N260 H26 118.7
C258 N260 C261 122.5(4)
C258 C257 C256 113.9(4)
C258 C257 H25G 109.4
C261 N260 H26 118.7
C262 C261 H26C 107.0
C262 C261 C268 112.0(4)
C262 C263 H26D 118.9
C262 C263 C264 122.1(4)
C262 C267 H26G 119.7
C263 C262 C261 122.0(4)
C263 C262 C267 118.0(4)
C263 C264 H26E 120.5
C263 C264 C265 118.9(4)
C264 C263 H26D 118.9
C264 C265 Cl5 118.9(4)
C265 C264 H26E 120.5
C265 C266 H26F 119.9
C265 C266 C267 120.3(4)
C266 C265 Cl5 121.0(4)
C266 C265 C264 120.1(4)
C266 C267 C262 120.6(4)
C266 C267 H26G 119.7
C267 C262 C261 119.9(4)
C267 C266 H26F 119.9
C268 N270 H27 120.5
C268 N270 N271 119.0(4)
C268 C261 H26C 107.0
C272 N271 N270 116.4(4)
C273 C272 H27C 119.6
C273 C274 H27D 119.4
C273 C278 C277 119.6(5)
C273 C278 H27G 120.2
C274 C273 C272 120.0(5)
C274 C275 H27E 119.7
C275 C274 C273 121.1(5)
C275 C274 H27D 119.4
C275 C276 C277 118.3(5)
C275 C276 C279 124.6(5)
C276 C275 C274 120.5(5)
C276 C275 H27E 119.7
C276 C277 H27F 119.4
C277 C276 C279 116.8(5)
C277 C278 H27G 120.2
C278 C273 C272 120.6(5)
C278 C273 C274 119.0(4)
C278 C277 C276 121.2(5)
C278 C277 H27F 119.4
C279 N281 C282 128.9(4)
C279 N281 C285 120.0(4)
C282 C283 H28F 111.1
C282 C283 H28E 111.1
C282 C283 C284 103.3(4)
H28C C282 H28D 109.1
C283 C282 N281 103.1(4)
C283 C282 H28C 111.1
C283 C282 H28D 111.1
C283 C284 H28G 111.1
C283 C284 H28H 111.1
H28F C283 H28E 109.1
C284 C283 H28F 111.1
C284 C283 H28E 111.1
C284 C285 H28I 110.4
C284 C285 C286 113.0(4)
H28G C284 H28H 109.0
C285 N281 C282 110.8(4)
C285 C284 C283 103.4(4)
C285 C284 H28G 111.1
C285 C284 H28H 111.1
C286 N288 H28 120.7
C286 N288 C289 118.7(4)
C286 C285 H28I 110.4
C289 N288 H28 120.7
C290 C289 H28J 108.6
C290 C289 C296 106.8(4)
C290 C291 H29B 119.2
C290 C295 C294 122.5(5)
C290 C295 H29E 118.8
C291 C290 C289 122.3(5)
C291 C292 H29C 120.2
C291 C292 C293 119.5(6)
C292 C291 C290 121.5(7)
C292 C291 H29B 119.2
C292 C293 Cl6 121.8(6)
C292 C293 C294 122.0(6)
C293 C292 H29C 120.2
C293 C294 H29D 121.6
C294 C293 Cl6 116.2(7)
C294 C295 H29E 118.8
C295 C290 C289 120.2(4)
C295 C290 C291 117.5(5)
C295 C294 C293 116.9(6)
C295 C294 H29D 121.6
C296 N298 H29A 120.3
C296 N298 N299 119.5(4)
C296 C289 H28J 108.6
C300 N299 N298 116.1(4)
C301 C300 H30 121.1
C301 C302 H30A 120.0
C301 C306 H30D 119.2
C302 C301 C300 121.2(5)
C302 C301 C306 118.6(4)
C302 C303 H30B 119.5
C302 C303 C304 121.0(4)
C303 C302 C301 119.9(4)
C303 C302 H30A 120.0
C303 C304 C305 119.2(4)
C303 C304 C307 116.2(4)
C304 C303 H30B 119.5
C304 C305 H30C 120.3
C305 C304 C307 124.3(4)
C305 C306 C301 121.6(5)
C305 C306 H30D 119.2
C306 C301 C300 120.0(5)
C306 C305 C304 119.5(4)
C306 C305 H30C 120.3
C307 N309 C310 128.9(4)
C307 N309 C314 118.0(4)
C310 C311 H31D 112.0
C310 C311 C313 102.1(4)
H31C C310 H31B 109.0
C311 O312 H31 109.5
C311 C310 N309 103.6(4)
C311 C310 H31C 111.0
C311 C310 H31B 111.0
C311 C313 H31F 111.4
C311 C313 H31E 111.4
C313 C311 H31D 112.0
C313 C314 H31G 108.5
C313 C314 C315 113.9(4)
H31F C313 H31E 109.3
C314 N309 C310 108.8(4)
C314 C313 C311 101.8(4)
C314 C313 H31F 111.4
C314 C313 H31E 111.4
C315 N317 H31A 120.1
C315 N317 C211 119.9(4)
C315 C314 H31G 108.5

loop_
_geom_bond_atom_site_label_1
_geom_bond_atom_site_label_2
_geom_bond_distance
Cl1 C37 1.768(5)
Cl2 C65 1.770(5)
Cl3 C93 1.775(5)
O13 C12 1.217(5)
O24 C23 1.267(5)
O31 C30 1.233(6)
O41 C40 1.233(6)
O52 C51 1.269(5)
O59 C58 1.231(6)
O69 C68 1.211(6)
O80 C79 1.216(6)
O87 C86 1.224(6)
O97 C96 1.188(6)
O108 C107 1.235(6)
O112 H11 0.8400
O112 C111 1.413(6)
O116 C115 1.236(5)
N14 H14 0.8800
N14 N15 1.372(5)
N14 C12 1.368(6)
N15 C16 1.283(6)
N25 C23 1.328(6)
N25 C26 1.486(6)
N25 C29 1.457(6)
N32 H32 0.8800
N32 C30 1.349(6)
N32 C33 1.442(6)
N42 H42 0.8800
N42 N43 1.399(5)
N42 C40 1.318(6)
N43 C44 1.278(6)
N53 C51 1.318(6)
N53 C54 1.485(6)
N53 C57 1.436(6)
N60 H60 0.8800
N60 C58 1.360(6)
N60 C61 1.468(6)
N70 H70 0.8800
N70 N71 1.365(5)
N70 C68 1.351(6)
N71 C72 1.288(6)
N81 C79 1.350(6)
N81 C82 1.466(6)
N81 C85 1.481(6)
N88 H88 0.8800
N88 C86 1.340(6)
N88 C89 1.464(6)
N98 H98 0.8800
N98 N99 1.362(5)
N98 C96 1.389(6)
N99 C100 1.249(6)
N109 C107 1.365(6)
N109 C110 1.458(6)
N109 C114 1.463(6)
N117 H11A 0.8800
N117 C11 1.445(5)
N117 C115 1.330(5)
C1 C2 1.435(6)
C1 C6 1.417(7)
C1 C10 1.435(6)
C2 H2 0.9500
C2 C3 1.345(7)
C3 H3 0.9500
C3 C4 1.391(8)
C4 H4 0.9500
C4 C5 1.361(8)
C5 H5 0.9500
C5 C6 1.385(7)
C6 C7 1.416(7)
C7 H7 0.9500
C7 C8 1.366(7)
C8 H8 0.9500
C8 C9 1.415(7)
C9 H9 0.9500
C9 C10 1.347(6)
C10 C11 1.523(6)
C11 H11B 1.0000
C11 C12 1.566(6)
C16 H16 0.9500
C16 C17 1.477(6)
C17 C18 1.403(7)
C17 C22 1.390(7)
C18 H18 0.9500
C18 C19 1.386(7)
C19 H19 0.9500
C19 C20 1.378(6)
C20 C21 1.430(7)
C20 C23 1.473(6)
C21 H21 0.9500
C21 C22 1.377(7)
C22 H22 0.9500
C26 H26A 0.9900
C26 H26B 0.9900
C26 C27 1.476(7)
C27 H27B 0.9900
C27 H27A 0.9900
C27 C28 1.515(7)
C28 H28B 0.9900
C28 H28A 0.9900
C28 C29 1.528(7)
C29 H29 1.0000
C29 C30 1.530(7)
C33 H33 1.0000
C33 C34 1.521(7)
C33 C40 1.536(6)
C34 C35 1.374(7)
C34 C39 1.387(7)
C35 H35 0.9500
C35 C36 1.363(7)
C36 H36 0.9500
C36 C37 1.376(9)
C37 C38 1.363(9)
C38 H38 0.9500
C38 C39 1.393(7)
C39 H39 0.9500
C44 H44 0.9500
C44 C45 1.448(6)
C45 C46 1.377(7)
C45 C50 1.395(7)
C46 H46 0.9500
C46 C47 1.417(7)
C47 H47 0.9500
C47 C48 1.355(7)
C48 C49 1.456(7)
C48 C51 1.463(6)
C49 H49 0.9500
C49 C50 1.358(7)
C50 H50 0.9500
C54 H54A 0.9900
C54 H54B 0.9900
C54 C55 1.487(8)
C55 H55A 0.9900
C55 H55B 0.9900
C55 C56 1.521(7)
C56 H56A 0.9900
C56 H56B 0.9900
C56 C57 1.530(6)
C57 H57 1.0000
C57 C58 1.513(7)
C61 H61 1.0000
C61 C62 1.516(6)
C61 C68 1.551(7)
C62 C63 1.371(7)
C62 C67 1.401(7)
C63 H63 0.9500
C63 C64 1.385(8)
C64 H64 0.9500
C64 C65 1.376(8)
C65 C66 1.363(8)
C66 H66 0.9500
C66 C67 1.397(8)
C67 H67 0.9500
C72 H72 0.9500
C72 C73 1.455(6)
C73 C74 1.402(7)
C73 C78 1.425(6)
C74 H74 0.9500
C74 C75 1.362(7)
C75 H75 0.9500
C75 C76 1.394(7)
C76 C77 1.387(7)
C76 C79 1.496(7)
C77 H77 0.9500
C77 C78 1.377(7)
C78 H78 0.9500
C82 H82A 0.9900
C82 H82B 0.9900
C82 C83 1.546(7)
C83 H83B 0.9900
C83 H83A 0.9900
C83 C84 1.505(8)
C84 H84A 0.9900
C84 H84B 0.9900
C84 C85 1.538(7)
C85 H85 1.0000
C85 C86 1.527(7)
C89 H89 1.0000
C89 C90 1.524(6)
C89 C96 1.525(6)
C90 C91 1.388(7)
C90 C95 1.358(7)
C91 H91 0.9500
C91 C92 1.390(8)
C92 H92 0.9500
C92 C93 1.370(8)
C93 C94 1.335(8)
C94 H94 0.9500
C94 C95 1.399(7)
C95 H95 0.9500
C100 H10 0.9500
C100 C101 1.480(7)
C101 C102 1.384(7)
C101 C106 1.372(7)
C102 H10A 0.9500
C102 C103 1.363(6)
C103 H10B 0.9500
C103 C104 1.399(7)
C104 C105 1.366(7)
C104 C107 1.484(6)
C105 H10C 0.9500
C105 C106 1.397(7)
C106 H10D 0.9500
C110 H11D 0.9900
C110 H11C 0.9900
C110 C111 1.551(7)
C111 H11E 1.0000
C111 C113 1.517(7)
C113 H11G 0.9900
C113 H11F 0.9900
C113 C114 1.543(6)
C114 H11H 1.0000
C114 C115 1.541(6)
Cl4 C237 1.728(5)
Cl5 C265 1.734(5)
Cl6 C293 1.756(7)
O213 C212 1.208(5)
O224 C223 1.216(5)
O231 C230 1.219(6)
O241 C240 1.224(6)
O252 C251 1.262(6)
O259 C258 1.236(6)
O269 C268 1.228(6)
O280 C279 1.207(6)
O287 C286 1.221(6)
O297 C296 1.226(6)
O308 C307 1.236(6)
O312 H31 0.8400
O312 C311 1.432(6)
O316 C315 1.242(5)
N214 H21A 0.8800
N214 N215 1.414(5)
N214 C212 1.355(6)
N215 C216 1.255(6)
N225 C223 1.377(6)
N225 C226 1.479(6)
N225 C229 1.454(6)
N232 H23 0.8800
N232 C230 1.366(6)
N232 C233 1.446(6)
N242 H24 0.8800
N242 N243 1.392(5)
N242 C240 1.308(6)
N243 C244 1.289(6)
N253 C251 1.313(6)
N253 C254 1.458(6)
N253 C257 1.487(6)
N260 H26 0.8800
N260 C258 1.339(6)
N260 C261 1.419(6)
N270 H27 0.8800
N270 N271 1.383(5)
N270 C268 1.353(6)
N271 C272 1.279(7)
N281 C279 1.331(6)
N281 C282 1.501(6)
N281 C285 1.466(6)
N288 H28 0.8800
N288 C286 1.346(6)
N288 C289 1.464(6)
N298 H29A 0.8800
N298 N299 1.367(6)
N298 C296 1.316(6)
N299 C300 1.277(6)
N309 C307 1.350(6)
N309 C310 1.494(6)
N309 C314 1.461(6)
N317 H31A 0.8800
N317 C211 1.472(6)
N317 C315 1.311(6)
C201 C202 1.402(7)
C201 C206 1.412(6)
C201 C210 1.421(6)
C202 H20 0.9500
C202 C203 1.381(7)
C203 H20A 0.9500
C203 C204 1.423(7)
C204 H20B 0.9500
C204 C205 1.383(7)
C205 H20C 0.9500
C205 C206 1.424(7)
C206 C207 1.423(7)
C207 H20D 0.9500
C207 C208 1.344(7)
C208 H20E 0.9500
C208 C209 1.438(6)
C209 H20F 0.9500
C209 C210 1.366(7)
C210 C211 1.525(6)
C211 H21B 1.0000
C211 C212 1.547(6)
C216 H21C 0.9500
C216 C217 1.485(6)
C217 C218 1.392(6)
C217 C222 1.392(6)
C218 H21D 0.9500
C218 C219 1.384(6)
C219 H21E 0.9500
C219 C220 1.378(6)
C220 C221 1.414(6)
C220 C223 1.485(6)
C221 H22A 0.9500
C221 C222 1.383(6)
C222 H22B 0.9500
C226 H22C 0.9900
C226 H22D 0.9900
C226 C227 1.510(7)
C227 H22E 0.9900
C227 H22F 0.9900
C227 C228 1.512(7)
C228 H22G 0.9900
C228 H22H 0.9900
C228 C229 1.540(6)
C229 H22I 1.0000
C229 C230 1.522(6)
C233 H23A 1.0000
C233 C234 1.493(7)
C233 C240 1.541(6)
C234 C235 1.396(7)
C234 C239 1.415(7)
C235 H23B 0.9500
C235 C236 1.409(7)
C236 H23C 0.9500
C236 C237 1.370(8)
C237 C238 1.378(8)
C238 H23D 0.9500
C238 C239 1.394(8)
C239 H23E 0.9500
C244 H24A 0.9500
C244 C245 1.493(6)
C245 C246 1.380(7)
C245 C250 1.362(7)
C246 H24B 0.9500
C246 C247 1.410(6)
C247 H24C 0.9500
C247 C248 1.359(7)
C248 C249 1.382(7)
C248 C251 1.501(6)
C249 H24D 0.9500
C249 C250 1.382(6)
C250 H25 0.9500
C254 H25B 0.9900
C254 H25A 0.9900
C254 C255 1.526(7)
C255 H25D 0.9900
C255 H25C 0.9900
C255 C256 1.534(7)
C256 H25E 0.9900
C256 H25F 0.9900
C256 C257 1.530(6)
C257 H25G 1.0000
C257 C258 1.499(6)
C261 H26C 1.0000
C261 C262 1.512(6)
C261 C268 1.552(6)
C262 C263 1.382(7)
C262 C267 1.402(7)
C263 H26D 0.9500
C263 C264 1.395(7)
C264 H26E 0.9500
C264 C265 1.397(7)
C265 C266 1.376(7)
C266 H26F 0.9500
C266 C267 1.400(7)
C267 H26G 0.9500
C272 H27C 0.9500
C272 C273 1.457(6)
C273 C274 1.384(7)
C273 C278 1.368(7)
C274 H27D 0.9500
C274 C275 1.371(7)
C275 H27E 0.9500
C275 C276 1.368(8)
C276 C277 1.394(8)
C276 C279 1.509(7)
C277 H27F 0.9500
C277 C278 1.384(7)
C278 H27G 0.9500
C282 H28C 0.9900
C282 H28D 0.9900
C282 C283 1.499(7)
C283 H28F 0.9900
C283 H28E 0.9900
C283 C284 1.541(7)
C284 H28G 0.9900
C284 H28H 0.9900
C284 C285 1.536(8)
C285 H28I 1.0000
C285 C286 1.544(7)
C289 H28J 1.0000
C289 C290 1.499(7)
C289 C296 1.545(7)
C290 C291 1.412(7)
C290 C295 1.383(8)
C291 H29B 0.9500
C291 C292 1.345(10)
C292 H29C 0.9500
C292 C293 1.379(11)
C293 C294 1.398(10)
C294 H29D 0.9500
C294 C295 1.388(7)
C295 H29E 0.9500
C300 H30 0.9500
C300 C301 1.464(7)
C301 C302 1.398(7)
C301 C306 1.406(7)
C302 H30A 0.9500
C302 C303 1.370(7)
C303 H30B 0.9500
C303 C304 1.397(7)
C304 C305 1.402(6)
C304 C307 1.489(6)
C305 H30C 0.9500
C305 C306 1.359(7)
C306 H30D 0.9500
C310 H31C 0.9900
C310 H31B 0.9900
C310 C311 1.492(7)
C311 H31D 1.0000
C311 C313 1.539(7)
C313 H31F 0.9900
C313 H31E 0.9900
C313 C314 1.526(7)
C314 H31G 1.0000
C314 C315 1.541(6)

loop_
_geom_torsion_atom_site_label_1
_geom_torsion_atom_site_label_2
_geom_torsion_atom_site_label_3
_geom_torsion_atom_site_label_4
_geom_torsion
Cl1 C37 C38 C39 176.4(4)
Cl2 C65 C66 C67 177.7(4)
Cl3 C93 C94 C95 179.4(4)
O112 C111 C113 C114 -68.6(5)
N14 N15 C16 C17 176.7(4)
N15 N14 C12 O13 -4.2(6)
N15 N14 C12 C11 174.0(3)
N15 C16 C17 C18 169.2(4)
N15 C16 C17 C22 -9.3(7)
N25 C26 C27 C28 34.8(6)
N25 C29 C30 O31 38.2(6)
N25 C29 C30 N32 -139.5(4)
N32 C33 C34 C35 -113.3(5)
N32 C33 C34 C39 63.3(6)
N32 C33 C40 O41 170.2(4)
N32 C33 C40 N42 -10.7(6)
N42 N43 C44 C45 175.9(4)
N43 N42 C40 O41 -5.8(7)
N43 N42 C40 C33 175.1(4)
N43 C44 C45 C46 -168.2(4)
N43 C44 C45 C50 9.5(7)
N53 C54 C55 C56 32.0(5)
N53 C57 C58 O59 45.4(5)
N53 C57 C58 N60 -134.5(4)
N60 C61 C62 C63 -149.0(4)
N60 C61 C62 C67 30.2(6)
N60 C61 C68 O69 -172.3(4)
N60 C61 C68 N70 7.2(6)
N70 N71 C72 C73 179.2(4)
N71 N70 C68 O69 -0.7(7)
N71 N70 C68 C61 179.8(4)
N71 C72 C73 C74 20.8(7)
N71 C72 C73 C78 -159.3(4)
N81 C82 C83 C84 37.3(5)
N81 C85 C86 O87 51.1(6)
N81 C85 C86 N88 -132.6(4)
N88 C89 C90 C91 -62.3(6)
N88 C89 C90 C95 120.9(5)
N88 C89 C96 O97 166.9(4)
N88 C89 C96 N98 -14.8(6)
N98 N99 C100 C101 179.1(4)
N99 N98 C96 O97 5.5(7)
N99 N98 C96 C89 -172.7(4)
N99 C100 C101 C102 34.2(7)
N99 C100 C101 C106 -142.9(5)
N109 C110 C111 O112 77.2(4)
N109 C110 C111 C113 -39.2(4)
N109 C114 C115 O116 144.3(4)
N109 C114 C115 N117 -35.5(5)
N117 C11 C12 O13 -95.5(5)
N117 C11 C12 N14 86.2(5)
C1 C2 C3 C4 1.0(8)
C1 C6 C7 C8 -0.8(6)
C1 C10 C11 N117 -168.0(4)
C1 C10 C11 C12 69.2(5)
C2 C1 C6 C5 1.9(6)
C2 C1 C6 C7 -179.8(4)
C2 C1 C10 C9 -178.9(4)
C2 C1 C10 C11 0.1(6)
C2 C3 C4 C5 -1.2(8)
C3 C4 C5 C6 1.7(8)
C4 C5 C6 C1 -2.1(7)
C4 C5 C6 C7 179.6(5)
C5 C6 C7 C8 177.4(5)
C6 C1 C2 C3 -1.4(7)
C6 C1 C10 C9 1.4(6)
C6 C1 C10 C11 -179.7(4)
C6 C7 C8 C9 0.5(7)
C7 C8 C9 C10 0.8(7)
C8 C9 C10 C1 -1.7(6)
C8 C9 C10 C11 179.4(4)
C9 C10 C11 N117 11.0(6)
C9 C10 C11 C12 -111.8(4)
C10 C1 C2 C3 178.9(5)
C10 C1 C6 C5 -178.4(4)
C10 C1 C6 C7 -0.1(6)
C10 C11 C12 O13 30.6(6)
C10 C11 C12 N14 -147.7(4)
C11 N117 C115 O116 -1.9(6)
C11 N117 C115 C114 177.9(4)
C12 N14 N15 C16 169.7(4)
C16 C17 C18 C19 -179.9(4)
C16 C17 C22 C21 -177.8(4)
C17 C18 C19 C20 -0.7(7)
C18 C17 C22 C21 3.7(7)
C18 C19 C20 C21 0.4(7)
C18 C19 C20 C23 176.3(4)
C19 C20 C21 C22 2.0(7)
C19 C20 C23 O24 -142.6(5)
C19 C20 C23 N25 32.3(7)
C20 C21 C22 C17 -4.1(7)
C21 C20 C23 O24 33.4(6)
C21 C20 C23 N25 -151.8(4)
C22 C17 C18 C19 -1.3(7)
C23 N25 C26 C27 151.5(5)
C23 N25 C29 C28 -178.5(4)
C23 N25 C29 C30 61.4(6)
C23 C20 C21 C22 -174.2(4)
C26 N25 C23 O24 -165.3(4)
C26 N25 C23 C20 19.9(7)
C26 N25 C29 C28 -11.2(5)
C26 N25 C29 C30 -131.3(4)
C26 C27 C28 C29 -42.0(6)
C27 C28 C29 N25 31.8(5)
C27 C28 C29 C30 150.6(4)
C28 C29 C30 O31 -76.3(6)
C28 C29 C30 N32 106.0(5)
C29 N25 C23 O24 -0.3(6)
C29 N25 C23 C20 -175.1(4)
C29 N25 C26 C27 -14.6(5)
C30 N32 C33 C34 164.5(4)
C30 N32 C33 C40 -72.4(5)
C33 N32 C30 O31 -1.6(7)
C33 N32 C30 C29 176.1(4)
C33 C34 C35 C36 176.2(5)
C33 C34 C39 C38 -175.8(4)
C34 C33 C40 O41 -63.9(6)
C34 C33 C40 N42 115.2(5)
C34 C35 C36 C37 -2.4(8)
C35 C34 C39 C38 0.8(7)
C35 C36 C37 Cl1 -176.0(4)
C35 C36 C37 C38 4.9(9)
C36 C37 C38 C39 -4.6(9)
C37 C38 C39 C34 1.6(8)
C39 C34 C35 C36 -0.4(8)
C40 N42 N43 C44 176.7(4)
C40 C33 C34 C35 120.4(5)
C40 C33 C34 C39 -63.0(5)
C44 C45 C46 C47 178.1(4)
C44 C45 C50 C49 -176.7(5)
C45 C46 C47 C48 -1.9(8)
C46 C45 C50 C49 1.0(8)
C46 C47 C48 C49 2.0(7)
C46 C47 C48 C51 -174.4(4)
C47 C48 C49 C50 -0.7(7)
C47 C48 C51 O52 96.5(6)
C47 C48 C51 N53 -83.9(6)
C48 C49 C50 C45 -0.8(8)
C49 C48 C51 O52 -79.9(5)
C49 C48 C51 N53 99.7(5)
C50 C45 C46 C47 0.3(7)
C51 N53 C54 C55 155.8(5)
C51 N53 C57 C56 -180.0(4)
C51 N53 C57 C58 58.0(5)
C51 C48 C49 C50 175.9(5)
C54 N53 C51 O52 -172.9(4)
C54 N53 C51 C48 7.6(7)
C54 N53 C57 C56 -9.0(5)
C54 N53 C57 C58 -131.1(4)
C54 C55 C56 C57 -37.8(5)
C55 C56 C57 N53 28.4(5)
C55 C56 C57 C58 147.9(4)
C56 C57 C58 O59 -70.6(6)
C56 C57 C58 N60 109.4(5)
C57 N53 C51 O52 -3.4(7)
C57 N53 C51 C48 177.0(4)
C57 N53 C54 C55 -14.4(5)
C58 N60 C61 C62 149.3(4)
C58 N60 C61 C68 -80.6(5)
C61 N60 C58 O59 3.2(6)
C61 N60 C58 C57 -176.9(4)
C61 C62 C63 C64 176.9(5)
C61 C62 C67 C66 -177.6(5)
C62 C61 C68 O69 -42.1(6)
C62 C61 C68 N70 137.5(4)
C62 C63 C64 C65 0.4(8)
C63 C62 C67 C66 1.6(8)
C63 C64 C65 Cl2 -178.4(4)
C63 C64 C65 C66 2.6(8)
C64 C65 C66 C67 -3.3(8)
C65 C66 C67 C62 1.2(8)
C67 C62 C63 C64 -2.4(8)
C68 N70 N71 C72 -163.7(4)
C68 C61 C62 C63 80.2(5)
C68 C61 C62 C67 -100.6(5)
C72 C73 C74 C75 -177.1(4)
C72 C73 C78 C77 176.0(4)
C73 C74 C75 C76 1.5(7)
C74 C73 C78 C77 -4.1(7)
C74 C75 C76 C77 -4.9(7)
C74 C75 C76 C79 -176.6(4)
C75 C76 C77 C78 3.8(7)
C75 C76 C79 O80 32.6(6)
C75 C76 C79 N81 -148.6(4)
C76 C77 C78 C73 0.7(7)
C77 C76 C79 O80 -138.9(4)
C77 C76 C79 N81 40.0(6)
C78 C73 C74 C75 3.0(7)
C79 N81 C82 C83 153.6(5)
C79 N81 C85 C84 -179.7(4)
C79 N81 C85 C86 60.7(5)
C79 C76 C77 C78 175.0(4)
C82 N81 C79 O80 -169.2(4)
C82 N81 C79 C76 12.0(7)
C82 N81 C85 C84 -5.6(5)
C82 N81 C85 C86 -125.2(4)
C82 C83 C84 C85 -41.5(5)
C83 C84 C85 N81 29.5(5)
C83 C84 C85 C86 145.5(5)
C84 C85 C86 O87 -61.8(6)
C84 C85 C86 N88 114.5(5)
C85 N81 C79 O80 3.6(6)
C85 N81 C79 C76 -175.2(4)
C85 N81 C82 C83 -19.6(5)
C86 N88 C89 C90 159.6(4)
C86 N88 C89 C96 -73.2(5)
C89 N88 C86 O87 -4.7(7)
C89 N88 C86 C85 179.2(4)
C89 C90 C91 C92 -178.4(5)
C89 C90 C95 C94 176.2(5)
C90 C89 C96 O97 -66.4(6)
C90 C89 C96 N98 112.0(4)
C90 C91 C92 C93 3.8(9)
C91 C90 C95 C94 -0.6(8)
C91 C92 C93 Cl3 178.5(5)
C91 C92 C93 C94 -4.4(10)
C92 C93 C94 C95 2.4(10)
C93 C94 C95 C90 0.2(9)
C95 C90 C91 C92 -1.5(8)
C96 N98 N99 C100 -172.5(4)
C96 C89 C90 C91 168.0(5)
C96 C89 C90 C95 -8.8(6)
C100 C101 C102 C103 -171.4(4)
C100 C101 C106 C105 171.9(4)
C101 C102 C103 C104 -2.5(7)
C102 C101 C106 C105 -5.3(7)
C102 C103 C104 C105 -1.2(7)
C102 C103 C104 C107 173.7(4)
C103 C104 C105 C106 1.6(7)
C103 C104 C107 O108 -32.3(6)
C103 C104 C107 N109 151.5(4)
C104 C105 C106 C101 1.7(7)
C105 C104 C107 O108 142.5(5)
C105 C104 C107 N109 -33.8(6)
C106 C101 C102 C103 5.7(7)
C107 N109 C110 C111 -131.2(4)
C107 N109 C114 C113 161.1(3)
C107 N109 C114 C115 -71.9(5)
C107 C104 C105 C106 -172.9(4)
C110 N109 C107 O108 160.7(4)
C110 N109 C107 C104 -23.0(6)
C110 N109 C114 C113 5.4(5)
C110 N109 C114 C115 132.4(4)
C110 C111 C113 C114 42.6(4)
C111 C113 C114 N109 -30.3(4)
C111 C113 C114 C115 -155.4(4)
C113 C114 C115 O116 -95.7(5)
C113 C114 C115 N117 84.5(5)
C114 N109 C107 O108 9.5(5)
C114 N109 C107 C104 -174.3(4)
C114 N109 C110 C111 21.1(5)
C115 N117 C11 C10 76.6(5)
C115 N117 C11 C12 -160.1(4)
Cl4 C237 C238 C239 179.4(4)
Cl5 C265 C266 C267 179.0(4)
Cl6 C293 C294 C295 178.9(4)
O312 C311 C313 C314 -72.0(5)
N214 N215 C216 C217 174.7(4)
N215 N214 C212 O213 -3.5(6)
N215 N214 C212 C211 172.9(3)
N215 C216 C217 C218 173.8(4)
N215 C216 C217 C222 -7.5(7)
N225 C226 C227 C228 26.5(5)
N225 C229 C230 O231 47.5(5)
N225 C229 C230 N232 -133.0(4)
N232 C233 C234 C235 43.6(6)
N232 C233 C234 C239 -138.4(4)
N232 C233 C240 O241 156.6(4)
N232 C233 C240 N242 -28.4(6)
N242 N243 C244 C245 179.0(4)
N243 N242 C240 O241 -1.5(7)
N243 N242 C240 C233 -176.0(4)
N243 C244 C245 C246 -166.3(4)
N243 C244 C245 C250 16.4(7)
N253 C254 C255 C256 32.8(5)
N253 C257 C258 O259 61.4(5)
N253 C257 C258 N260 -121.3(4)
N260 C261 C262 C263 -14.3(6)
N260 C261 C262 C267 169.6(4)
N260 C261 C268 O269 166.4(4)
N260 C261 C268 N270 -11.4(5)
N270 N271 C272 C273 -175.9(4)
N271 N270 C268 O269 9.9(7)
N271 N270 C268 C261 -172.4(4)
N271 C272 C273 C274 -173.9(5)
N271 C272 C273 C278 14.0(8)
N281 C282 C283 C284 35.4(6)
N281 C285 C286 O287 45.1(6)
N281 C285 C286 N288 -135.5(4)
N288 C289 C290 C291 -132.6(5)
N288 C289 C290 C295 50.1(6)
N288 C289 C296 O297 170.9(5)
N288 C289 C296 N298 -15.3(7)
N298 N299 C300 C301 175.8(4)
N299 N298 C296 O297 -0.9(8)
N299 N298 C296 C289 -174.6(4)
N299 C300 C301 C302 20.7(7)
N299 C300 C301 C306 -153.7(5)
N309 C310 C311 O312 78.5(4)
N309 C310 C311 C313 -39.0(4)
N309 C314 C315 O316 152.1(4)
N309 C314 C315 N317 -29.9(5)
N317 C211 C212 O213 -104.7(5)
N317 C211 C212 N214 78.8(4)
C201 C202 C203 C204 2.6(7)
C201 C206 C207 C208 -1.9(7)
C201 C210 C211 N317 -166.9(4)
C201 C210 C211 C212 70.3(5)
C202 C201 C206 C205 2.0(6)
C202 C201 C206 C207 -178.6(4)
C202 C201 C210 C209 179.1(4)
C202 C201 C210 C211 -5.9(6)
C202 C203 C204 C205 -0.2(8)
C203 C204 C205 C206 -1.4(7)
C204 C205 C206 C201 0.4(7)
C204 C205 C206 C207 -178.9(5)
C205 C206 C207 C208 177.5(4)
C206 C201 C202 C203 -3.5(7)
C206 C201 C210 C209 -3.2(6)
C206 C201 C210 C211 171.8(4)
C206 C207 C208 C209 -0.3(7)
C207 C208 C209 C210 0.7(7)
C208 C209 C210 C201 1.1(7)
C208 C209 C210 C211 -173.7(4)
C209 C210 C211 N317 8.0(6)
C209 C210 C211 C212 -114.9(5)
C210 C201 C202 C203 174.2(4)
C210 C201 C206 C205 -175.8(4)
C210 C201 C206 C207 3.6(6)
C210 C211 C212 O213 20.1(6)
C210 C211 C212 N214 -156.4(4)
C211 N317 C315 O316 0.0(6)
C211 N317 C315 C314 -177.9(4)
C212 N214 N215 C216 168.9(4)
C216 C217 C218 C219 180.0(4)
C216 C217 C222 C221 -178.2(4)
C217 C218 C219 C220 -1.4(7)
C218 C217 C222 C221 0.5(7)
C218 C219 C220 C221 -0.2(6)
C218 C219 C220 C223 170.8(4)
C219 C220 C221 C222 1.9(7)
C219 C220 C223 O224 -143.5(5)
C219 C220 C223 N225 35.4(6)
C220 C221 C222 C217 -2.1(7)
C221 C220 C223 O224 27.8(6)
C221 C220 C223 N225 -153.3(4)
C222 C217 C218 C219 1.3(7)
C223 N225 C226 C227 157.0(4)
C223 N225 C229 C228 176.7(4)
C223 N225 C229 C230 54.5(5)
C223 C220 C221 C222 -169.9(4)
C226 N225 C223 O224 -159.5(4)
C226 N225 C223 C220 21.6(7)
C226 N225 C229 C228 -22.2(5)
C226 N225 C229 C230 -144.4(4)
C226 C227 C228 C229 -39.8(5)
C227 C228 C229 N225 37.2(4)
C227 C228 C229 C230 157.0(4)
C228 C229 C230 O231 -67.3(6)
C228 C229 C230 N232 112.2(4)
C229 N225 C223 O224 -1.5(6)
C229 N225 C223 C220 179.6(4)
C229 N225 C226 C227 -2.2(5)
C230 N232 C233 C234 177.8(4)
C230 N232 C233 C240 -62.7(5)
C233 N232 C230 O231 1.0(6)
C233 N232 C230 C229 -178.4(3)
C233 C234 C235 C236 178.4(5)
C233 C234 C239 C238 -177.5(5)
C234 C233 C240 O241 -81.6(5)
C234 C233 C240 N242 93.3(5)
C234 C235 C236 C237 -0.2(8)
C235 C234 C239 C238 0.6(7)
C235 C236 C237 Cl4 -178.6(4)
C235 C236 C237 C238 -0.7(8)
C236 C237 C238 C239 1.5(8)
C237 C238 C239 C234 -1.5(8)
C239 C234 C235 C236 0.3(7)
C240 N242 N243 C244 -177.2(4)
C240 C233 C234 C235 -79.0(5)
C240 C233 C234 C239 99.1(5)
C244 C245 C246 C247 -179.7(4)
C244 C245 C250 C249 177.8(4)
C245 C246 C247 C248 3.4(7)
C246 C245 C250 C249 0.5(7)
C246 C247 C248 C249 -3.0(7)
C246 C247 C248 C251 -180.0(4)
C247 C248 C249 C250 1.3(7)
C247 C248 C251 O252 69.2(6)
C247 C248 C251 N253 -111.5(5)
C248 C249 C250 C245 0.0(7)
C249 C248 C251 O252 -107.8(5)
C249 C248 C251 N253 71.5(6)
C250 C245 C246 C247 -2.2(7)
C251 N253 C254 C255 147.1(4)
C251 N253 C257 C256 -171.6(4)
C251 N253 C257 C258 65.8(5)
C251 C248 C249 C250 178.3(4)
C254 N253 C251 O252 -168.3(4)
C254 N253 C251 C248 12.4(7)
C254 N253 C257 C256 -9.1(5)
C254 N253 C257 C258 -131.6(4)
C254 C255 C256 C257 -38.5(5)
C255 C256 C257 N253 29.1(5)
C255 C256 C257 C258 149.6(4)
C256 C257 C258 O259 -55.0(6)
C256 C257 C258 N260 122.3(4)
C257 N253 C251 O252 -8.0(6)
C257 N253 C251 C248 172.7(4)
C257 N253 C254 C255 -14.9(5)
C258 N260 C261 C262 164.3(4)
C258 N260 C261 C268 -69.4(5)
C261 N260 C258 O259 -2.0(6)
C261 N260 C258 C257 -179.3(4)
C261 C262 C263 C264 -175.7(4)
C261 C262 C267 C266 177.3(4)
C262 C261 C268 O269 -67.2(6)
C262 C261 C268 N270 115.0(4)
C262 C263 C264 C265 -2.1(7)
C263 C262 C267 C266 1.1(7)
C263 C264 C265 Cl5 -177.5(4)
C263 C264 C265 C266 2.2(7)
C264 C265 C266 C267 -0.6(8)
C265 C266 C267 C262 -1.0(8)
C267 C262 C263 C264 0.5(7)
C268 N270 N271 C272 -168.5(4)
C268 C261 C262 C263 -140.4(4)
C268 C261 C262 C267 43.5(6)
C272 C273 C274 C275 -178.3(5)
C272 C273 C278 C277 178.5(5)
C273 C274 C275 C276 2.0(8)
C274 C273 C278 C277 6.2(8)
C274 C275 C276 C277 1.6(8)
C274 C275 C276 C279 175.6(5)
C275 C276 C277 C278 -1.3(8)
C275 C276 C279 O280 -131.3(5)
C275 C276 C279 N281 49.8(7)
C276 C277 C278 C273 -2.7(9)
C277 C276 C279 O280 42.8(7)
C277 C276 C279 N281 -136.1(5)
C278 C273 C274 C275 -6.0(8)
C279 N281 C282 C283 153.1(5)
C279 N281 C285 C284 -177.7(4)
C279 N281 C285 C286 61.8(6)
C279 C276 C277 C278 -175.8(5)
C282 N281 C279 O280 -170.4(5)
C282 N281 C279 C276 8.5(7)
C282 N281 C285 C284 -3.7(5)
C282 N281 C285 C286 -124.2(4)
C282 C283 C284 C285 -38.2(6)
C283 C284 C285 N281 25.5(5)
C283 C284 C285 C286 142.6(4)
C284 C285 C286 O287 -69.9(6)
C284 C285 C286 N288 109.5(5)
C285 N281 C279 O280 2.4(7)
C285 N281 C279 C276 -178.7(4)
C285 N281 C282 C283 -20.2(6)
C286 N288 C289 C290 171.7(4)
C286 N288 C289 C296 -68.3(6)
C289 N288 C286 O287 -2.8(7)
C289 N288 C286 C285 177.7(4)
C289 C290 C291 C292 -173.4(5)
C289 C290 C295 C294 174.2(5)
C290 C289 C296 O297 -66.6(6)
C290 C289 C296 N298 107.3(5)
C290 C291 C292 C293 -3.6(9)
C291 C290 C295 C294 -3.1(7)
C291 C292 C293 Cl6 -178.1(4)
C291 C292 C293 C294 2.3(10)
C292 C293 C294 C295 -1.5(9)
C293 C294 C295 C290 1.9(8)
C295 C290 C291 C292 4.0(8)
C296 N298 N299 C300 -166.7(5)
C296 C289 C290 C291 103.7(5)
C296 C289 C290 C295 -73.5(6)
C300 C301 C302 C303 -173.3(5)
C300 C301 C306 C305 172.7(5)
C301 C302 C303 C304 1.8(7)
C302 C301 C306 C305 -1.9(7)
C302 C303 C304 C305 -4.3(7)
C302 C303 C304 C307 170.9(4)
C303 C304 C305 C306 3.6(7)
C303 C304 C307 O308 -35.6(7)
C303 C304 C307 N309 145.5(5)
C304 C305 C306 C301 -0.5(7)
C305 C304 C307 O308 139.4(5)
C305 C304 C307 N309 -39.6(7)
C306 C301 C302 C303 1.3(7)
C307 N309 C310 C311 -134.0(5)
C307 N309 C314 C313 163.5(4)
C307 N309 C314 C315 -72.1(5)
C307 C304 C305 C306 -171.2(5)
C310 N309 C307 O308 164.1(4)
C310 N309 C307 C304 -17.0(7)
C310 N309 C314 C313 4.6(5)
C310 N309 C314 C315 128.9(4)
C310 C311 C313 C314 41.5(4)
C311 C313 C314 N309 -28.3(4)
C311 C313 C314 C315 -151.2(4)
C313 C314 C315 O316 -88.4(5)
C313 C314 C315 N317 89.6(5)
C314 N309 C307 O308 10.0(7)
C314 N309 C307 C304 -171.1(4)
C314 N309 C310 C311 21.9(5)
C315 N317 C211 C210 75.1(5)
C315 N317 C211 C212 -160.7(4)

loop_
_smtbx_masks_void_nr
_smtbx_masks_void_average_x
_smtbx_masks_void_average_y
_smtbx_masks_void_average_z
_smtbx_masks_void_volume
_smtbx_masks_void_count_electrons
1 0.012 -0.025 0.095 9.8 0.0
2 -0.632 -0.813 -0.371 6226.2 1100.5
3 -0.012 0.475 0.405 9.8 0.0
4 0.488 0.025 0.595 9.8 0.0
5 0.512 0.525 0.905 9.8 0.0
